data_7116639
loop_
_publ_author_name
'Nem Singh'
'Jae-Ho Jo'
'Young Ho Song'
'Hyunuk Kim'
'Dongwook Kim'
'Myoung Soo Lah'
'Ki-Whan Chi'

_publ_section_title
;
 Coordination-driven self-assembly of an iridium-cornered prismatic cage
 and encapsulation of three heteroguests in its large cavity
;
_journal_name_full Chem.Commun.
_journal_page_first 4492
_journal_paper_doi 10.1039/C4cc09494H
_journal_volume 51
_journal_year 2015
_chemical_formula_sum 'C256 H208 Ir6 N26 O4'
_chemical_formula_weight 4865.68
_chemical_name_systematic
; 
 ? 
;
_space_group_IT_number 122
_symmetry_cell_setting tetragonal
_symmetry_space_group_name_Hall 'I -4 2bw'
_symmetry_space_group_name_H-M 'I -4 2 d'
_atom_sites_solution_hydrogens geom
_atom_sites_solution_primary direct
_atom_sites_solution_secondary difmap
_audit_creation_method SHELXL-97
_audit_update_record
;
2014-11-26 deposited with the CCDC.
2015-02-06 downloaded from the CCDC.
;
_cell_angle_alpha 90.00
_cell_angle_beta 90.00
_cell_angle_gamma 90.00
_cell_formula_units_Z 16
_cell_length_a 46.154(7)
_cell_length_b 46.154(7)
_cell_length_c 49.592(10)
_cell_measurement_reflns_used 532030
_cell_measurement_temperature 100(2)
_cell_measurement_theta_max 20.01
_cell_measurement_theta_min 0.52
_cell_volume 105640(3)
_computing_cell_refinement HKL3000
_computing_data_collection 'PAL ADSC Quantum-210 ADX Program'
_computing_data_reduction HKL3000
_computing_molecular_graphics 'Ortep 3'
_computing_publication_material WinGX
_computing_structure_refinement 'Bruker SHELXTL-XL'
_computing_structure_solution 'Bruker SHELXTL-XS'
_diffrn_ambient_temperature 100(2)
_diffrn_measured_fraction_theta_full 0.999
_diffrn_measured_fraction_theta_max 0.999
_diffrn_measurement_device_type 'ADSC Q210 CCD area detector'
_diffrn_measurement_method 'omega scan'
_diffrn_radiation_monochromator 'Si(111) double crystal monochromator'
_diffrn_radiation_source 'PLSII 2D bending magnet'
_diffrn_radiation_type synchrotron
_diffrn_radiation_wavelength 0.61000
_diffrn_reflns_av_R_equivalents 0.1018
_diffrn_reflns_av_sigmaI/netI 0.0583
_diffrn_reflns_limit_h_max 51
_diffrn_reflns_limit_h_min -51
_diffrn_reflns_limit_k_max 51
_diffrn_reflns_limit_k_min -51
_diffrn_reflns_limit_l_max 55
_diffrn_reflns_limit_l_min -55
_diffrn_reflns_number 277146
_diffrn_reflns_theta_full 20.01
_diffrn_reflns_theta_max 20.01
_diffrn_reflns_theta_min 0.52
_exptl_absorpt_coefficient_mu 1.975
_exptl_absorpt_correction_T_max 0.5449
_exptl_absorpt_correction_T_min 0.4508
_exptl_absorpt_correction_type multi-scan
_exptl_absorpt_process_details 'HKL3000 Scalepack'
_exptl_crystal_colour colorless
_exptl_crystal_density_diffrn 1.224
_exptl_crystal_density_method 'not measured'
_exptl_crystal_description block
_exptl_crystal_F_000 38720
_exptl_crystal_size_max 0.48
_exptl_crystal_size_mid 0.45
_exptl_crystal_size_min 0.35
_refine_diff_density_max 1.536
_refine_diff_density_min -0.742
_refine_diff_density_rms 0.142
_refine_ls_abs_structure_details 'Flack H D (1983), Acta Cryst. A39, 876-881'
_refine_ls_abs_structure_Flack 0.881(9)
_refine_ls_extinction_method none
_refine_ls_goodness_of_fit_ref 0.922
_refine_ls_hydrogen_treatment constr
_refine_ls_matrix_type full
_refine_ls_number_parameters 2405
_refine_ls_number_reflns 39030
_refine_ls_number_restraints 4025
_refine_ls_restrained_S_all 0.909
_refine_ls_R_factor_all 0.0982
_refine_ls_R_factor_gt 0.0711
_refine_ls_shift/su_max 0.004
_refine_ls_shift/su_mean 0.000
_refine_ls_structure_factor_coef Fsqd
_refine_ls_weighting_details 'calc w=1/[\s^2^(Fo^2^)+(0.1427P)^2^+0.0000P] where P=(Fo^2^+2Fc^2^)/3'
_refine_ls_weighting_scheme calc
_refine_ls_wR_factor_gt 0.1888
_refine_ls_wR_factor_ref 0.2027
_reflns_number_gt 23480
_reflns_number_total 39030
_reflns_threshold_expression >2sigma(I)
_cod_data_source_file c4cc09494h2.cif
_cod_data_source_block po14_001tt3_2
_cod_depositor_comments
;
The following automatic conversions were performed:

'_exptl_absorpt_correction_type' value 'multi-scans' was replaced
with the value 'multi-scan' as specified in the replacement file
'src/cod-tools/trunk/data/replacement-values/replacement_values.lst'.

Automatic conversion script
Id: cif_fix_values 5376 2017-05-30 11:51:03Z andrius 
;
_cod_original_cell_volume 105643(30)
_cod_original_sg_symbol_H-M I-42d
_cod_database_code 7116639

loop_
_symmetry_equiv_pos_as_xyz
'x, y, z'
'-x, -y, z'
'y, -x, -z'
'-y, x, -z'
'-x+1/2, y, -z+3/4'
'x+1/2, -y, -z+3/4'
'-y+1/2, -x, z+3/4'
'y+1/2, x, z+3/4'
'x+1/2, y+1/2, z+1/2'
'-x+1/2, -y+1/2, z+1/2'
'y+1/2, -x+1/2, -z+1/2'
'-y+1/2, x+1/2, -z+1/2'
'-x+1, y+1/2, -z+5/4'
'x+1, -y+1/2, -z+5/4'
'-y+1, -x+1/2, z+5/4'
'y+1, x+1/2, z+5/4'

loop_
_atom_site_label
_atom_site_type_symbol
_atom_site_fract_x
_atom_site_fract_y
_atom_site_fract_z
_atom_site_U_iso_or_equiv
_atom_site_adp_type
_atom_site_occupancy
_atom_site_symmetry_multiplicity
_atom_site_calc_flag
_atom_site_refinement_flags
Ir1 Ir 0.716161(13) 0.288668(14) 0.998986(12) 0.11073(19) Uani 1 1 d .
Ir2 Ir 0.874817(14) 0.135528(17) 0.843744(16) 0.1360(3) Uani 1 1 d .
Ir3 Ir 0.945375(17) 0.38247(3) 1.134375(15) 0.1622(4) Uani 1 1 d D
Ir4 Ir 1.109092(16) 0.241343(17) 0.974482(15) 0.1345(3) Uani 1 1 d .
Ir5 Ir 0.870231(14) 0.525476(13) 0.918512(12) 0.1129(2) Uani 1 1 d .
Ir6 Ir 1.011319(12) 0.366261(13) 0.755933(13) 0.10978(19) Uani 1 1 d .
N1A N 0.7291(2) 0.2879(3) 0.9587(2) 0.111(3) Uani 1 1 d U
N2A N 0.7504(2) 0.2597(2) 1.0070(2) 0.098(3) Uani 1 1 d U
N3A N 0.8718(2) 0.1373(2) 0.8855(2) 0.121(3) Uani 1 1 d DU
N4A N 0.84939(18) 0.1708(3) 0.8421(2) 0.102(3) Uani 1 1 d U
C1A C 0.77949(14) 0.22080(18) 0.94458(16) 0.098(3) Uani 1 1 d GU
C2A C 0.80947(14) 0.22256(17) 0.94670(15) 0.100(3) Uani 1 1 d GU
H2A H 0.8180 0.2349 0.9598 0.120 Uiso 1 1 calc R
C3A C 0.82694(11) 0.20623(18) 0.92966(17) 0.093(3) Uani 1 1 d GU
H3A H 0.8474 0.2074 0.9311 0.112 Uiso 1 1 calc R
C4A C 0.81444(14) 0.18815(16) 0.91051(15) 0.095(3) Uani 1 1 d GU
C5A C 0.78446(15) 0.18639(15) 0.90839(13) 0.079(2) Uani 1 1 d GU
H5A H 0.7759 0.1740 0.8953 0.095 Uiso 1 1 calc R
C6A C 0.76699(11) 0.20272(18) 0.92543(16) 0.104(4) Uani 1 1 d GU
H6A H 0.7465 0.2015 0.9240 0.125 Uiso 1 1 calc R
C7A C 0.7190(3) 0.3026(3) 0.9398(3) 0.096(3) Uani 1 1 d U
H7A H 0.7064 0.3187 0.9427 0.116 Uiso 1 1 calc R
C8A C 0.7278(3) 0.2934(3) 0.9136(3) 0.118(4) Uani 1 1 d U
H8A H 0.7228 0.3016 0.8967 0.142 Uiso 1 1 calc R
C9A C 0.7461(4) 0.2686(3) 0.9190(3) 0.113(4) Uani 1 1 d U
H9A H 0.7564 0.2578 0.9059 0.136 Uiso 1 1 calc R
C10A C 0.7461(3) 0.2637(3) 0.9450(3) 0.100(3) Uani 1 1 d U
C11A C 0.7580(3) 0.2519(3) 1.0321(3) 0.106(4) Uani 1 1 d U
H11A H 0.7513 0.2611 1.0480 0.127 Uiso 1 1 calc R
C12A C 0.7781(3) 0.2269(3) 1.0316(3) 0.109(4) Uani 1 1 d U
H12A H 0.7869 0.2171 1.0463 0.131 Uiso 1 1 calc R
C13A C 0.7809(2) 0.2216(2) 1.0056(3) 0.088(3) Uani 1 1 d U
H13A H 0.7933 0.2070 0.9985 0.105 Uiso 1 1 calc R
C14A C 0.7630(2) 0.2409(3) 0.9885(3) 0.087(3) Uani 1 1 d U
C15A C 0.7607(2) 0.2428(3) 0.9626(3) 0.088(3) Uani 1 1 d U
C16A C 0.8873(3) 0.1207(3) 0.9037(4) 0.136(5) Uani 1 1 d DU
H16A H 0.9022 0.1075 0.8986 0.163 Uiso 1 1 calc R
C17A C 0.8792(4) 0.1252(3) 0.9294(4) 0.161(6) Uani 1 1 d DU
H17A H 0.8873 0.1164 0.9450 0.193 Uiso 1 1 calc R
C18A C 0.8566(3) 0.1451(3) 0.9288(3) 0.123(4) Uani 1 1 d DU
H18A H 0.8458 0.1516 0.9439 0.147 Uiso 1 1 calc R
C19A C 0.8523(3) 0.1542(3) 0.9012(3) 0.097(3) Uani 1 1 d DU
C20A C 0.8418(3) 0.1882(4) 0.8207(3) 0.111(4) Uani 1 1 d U
H20A H 0.8502 0.1869 0.8032 0.133 Uiso 1 1 calc R
C21A C 0.8211(3) 0.2074(4) 0.8275(3) 0.125(4) Uani 1 1 d U
H21A H 0.8124 0.2203 0.8150 0.150 Uiso 1 1 calc R
C22A C 0.8137(3) 0.2063(4) 0.8544(3) 0.123(4) Uani 1 1 d U
H22A H 0.7999 0.2179 0.8635 0.147 Uiso 1 1 calc R
C23A C 0.8311(3) 0.1841(3) 0.8653(3) 0.097(3) Uani 1 1 d U
C24A C 0.8348(3) 0.1737(3) 0.8910(3) 0.089(2) Uani 1 1 d U
C25A C 0.67009(19) 0.2876(2) 0.98924(16) 0.126(4) Uani 1 1 d GDU
C26A C 0.67674(18) 0.31305(17) 1.0041(2) 0.117(3) Uani 1 1 d GDU
C27A C 0.68675(18) 0.3045(2) 1.02996(18) 0.123(4) Uani 1 1 d GDU
C28A C 0.68628(18) 0.2738(2) 1.03112(17) 0.128(4) Uani 1 1 d GDU
C29A C 0.67598(19) 0.26332(17) 1.0060(2) 0.119(3) Uani 1 1 d GDU
C30A C 0.6572(3) 0.2852(4) 0.9620(3) 0.161(7) Uani 1 1 d DU
H30A H 0.6549 0.3046 0.9542 0.242 Uiso 1 1 calc R
H30B H 0.6382 0.2757 0.9632 0.242 Uiso 1 1 calc R
H30C H 0.6700 0.2736 0.9504 0.242 Uiso 1 1 calc R
C31A C 0.6716(3) 0.3441(3) 0.9952(4) 0.162(7) Uani 1 1 d DU
H31A H 0.6781 0.3574 1.0094 0.243 Uiso 1 1 calc R
H31B H 0.6509 0.3470 0.9918 0.243 Uiso 1 1 calc R
H31C H 0.6825 0.3479 0.9786 0.243 Uiso 1 1 calc R
C32A C 0.6963(3) 0.3240(4) 1.0527(3) 0.186(8) Uani 1 1 d DU
H32A H 0.6948 0.3443 1.0471 0.279 Uiso 1 1 calc R
H32B H 0.7164 0.3196 1.0575 0.279 Uiso 1 1 calc R
H32C H 0.6838 0.3207 1.0685 0.279 Uiso 1 1 calc R
C33A C 0.6935(5) 0.2535(5) 1.0548(3) 0.192(8) Uani 1 1 d DU
H33A H 0.6909 0.2333 1.0491 0.288 Uiso 1 1 calc R
H33B H 0.6805 0.2576 1.0699 0.288 Uiso 1 1 calc R
H33C H 0.7136 0.2565 1.0604 0.288 Uiso 1 1 calc R
C34A C 0.6688(5) 0.2325(3) 0.9976(5) 0.205(9) Uani 1 1 d DU
H34A H 0.6744 0.2191 1.0121 0.307 Uiso 1 1 calc R
H34B H 0.6796 0.2276 0.9812 0.307 Uiso 1 1 calc R
H34C H 0.6480 0.2308 0.9942 0.307 Uiso 1 1 calc R
C35A C 0.8488(2) 0.1071(3) 0.8217(3) 0.185(6) Uani 1 1 d GDU
C36A C 0.8606(3) 0.0908(3) 0.8433(3) 0.208(7) Uani 1 1 d GDU
C37A C 0.8912(3) 0.0902(3) 0.8401(3) 0.229(7) Uani 1 1 d GDU
C38A C 0.8983(2) 0.1061(3) 0.8165(3) 0.247(8) Uani 1 1 d GDU
C39A C 0.8721(3) 0.1166(3) 0.8051(2) 0.205(6) Uani 1 1 d GDU
C40A C 0.8168(3) 0.1137(5) 0.8168(4) 0.242(11) Uani 1 1 d DU
H40A H 0.8148 0.1257 0.8006 0.364 Uiso 1 1 calc R
H40B H 0.8089 0.1240 0.8323 0.364 Uiso 1 1 calc R
H40C H 0.8062 0.0955 0.8142 0.364 Uiso 1 1 calc R
C41A C 0.8433(5) 0.0786(5) 0.8672(4) 0.265(12) Uani 1 1 d DU
H41A H 0.8564 0.0681 0.8794 0.397 Uiso 1 1 calc R
H41B H 0.8284 0.0653 0.8605 0.397 Uiso 1 1 calc R
H41C H 0.8341 0.0945 0.8771 0.397 Uiso 1 1 calc R
C42A C 0.9131(5) 0.0740(5) 0.8578(5) 0.370(16) Uani 1 1 d DU
H42A H 0.9029 0.0643 0.8726 0.556 Uiso 1 1 calc R
H42B H 0.9271 0.0879 0.8651 0.556 Uiso 1 1 calc R
H42C H 0.9233 0.0596 0.8468 0.556 Uiso 1 1 calc R
C43A C 0.9291(3) 0.1119(5) 0.8064(5) 0.344(15) Uani 1 1 d DU
H43A H 0.9431 0.1022 0.8182 0.516 Uiso 1 1 calc R
H43B H 0.9328 0.1328 0.8065 0.516 Uiso 1 1 calc R
H43C H 0.9311 0.1045 0.7879 0.516 Uiso 1 1 calc R
C44A C 0.8690(5) 0.1343(5) 0.7794(3) 0.319(14) Uani 1 1 d DU
H44A H 0.8485 0.1385 0.7761 0.479 Uiso 1 1 calc R
H44B H 0.8769 0.1234 0.7641 0.479 Uiso 1 1 calc R
H44C H 0.8797 0.1526 0.7813 0.479 Uiso 1 1 calc R
N1B N 0.9441(3) 0.3443(2) 1.1207(3) 0.148(4) Uani 1 1 d DU
N2B N 0.9728(2) 0.3946(3) 1.1035(2) 0.127(4) Uani 1 1 d DU
N3B N 1.0951(2) 0.2838(2) 0.9771(2) 0.109(3) Uani 1 1 d DU
N4B N 1.0752(3) 0.2295(3) 0.9971(2) 0.142(4) Uani 1 1 d DU
C1B C 1.00245(19) 0.3289(2) 1.06386(17) 0.128(4) Uani 1 1 d GU
C2B C 1.02179(18) 0.3090(2) 1.07480(13) 0.098(3) Uani 1 1 d GU
H2B H 1.0228 0.3064 1.0938 0.118 Uiso 1 1 calc R
C3B C 1.03971(17) 0.29290(18) 1.05796(17) 0.104(3) Uani 1 1 d GU
H3B H 1.0529 0.2793 1.0654 0.125 Uiso 1 1 calc R
C4B C 1.03829(19) 0.2967(2) 1.03019(16) 0.118(4) Uani 1 1 d GU
C5B C 1.0190(2) 0.3166(3) 1.01925(13) 0.143(5) Uani 1 1 d GU
H5B H 1.0180 0.3192 1.0003 0.171 Uiso 1 1 calc R
C6B C 1.0010(2) 0.3326(2) 1.03609(18) 0.127(4) Uani 1 1 d GU
H6B H 0.9878 0.3462 1.0286 0.152 Uiso 1 1 calc R
C7B C 0.9262(4) 0.3205(4) 1.1263(4) 0.163(6) Uani 1 1 d DU
H7B H 0.9111 0.3209 1.1394 0.196 Uiso 1 1 calc R
C8B C 0.9327(4) 0.2960(4) 1.1108(4) 0.178(6) Uani 1 1 d DU
H8B H 0.9226 0.2781 1.1111 0.214 Uiso 1 1 calc R
C9B C 0.9563(4) 0.3024(4) 1.0951(3) 0.156(5) Uani 1 1 d DU
H9B H 0.9661 0.2892 1.0835 0.188 Uiso 1 1 calc R
C10B C 0.9635(3) 0.3318(4) 1.0989(3) 0.146(4) Uani 1 1 d DU
C11B C 0.9835(4) 0.4216(4) 1.1020(4) 0.171(6) Uani 1 1 d DU
H11B H 0.9779 0.4376 1.1128 0.205 Uiso 1 1 calc R
C12B C 1.0049(4) 0.4220(4) 1.0812(4) 0.171(6) Uani 1 1 d DU
H12B H 1.0162 0.4382 1.0760 0.205 Uiso 1 1 calc R
C13B C 1.0061(3) 0.3950(4) 1.0701(3) 0.130(4) Uani 1 1 d DU
H13B H 1.0170 0.3897 1.0546 0.156 Uiso 1 1 calc R
C14B C 0.9885(3) 0.3762(3) 1.0855(3) 0.126(4) Uani 1 1 d DU
C15B C 0.9828(3) 0.3466(4) 1.0848(3) 0.126(4) Uani 1 1 d U
C16B C 1.1091(3) 0.3057(3) 0.9623(3) 0.135(5) Uani 1 1 d DU
H16B H 1.1240 0.3027 0.9494 0.162 Uiso 1 1 calc R
C17B C 1.0972(4) 0.3331(3) 0.9699(3) 0.149(5) Uani 1 1 d DU
H17B H 1.1021 0.3514 0.9625 0.179 Uiso 1 1 calc R
C18B C 1.0772(3) 0.3280(3) 0.9903(3) 0.124(4) Uani 1 1 d DU
H18B H 1.0664 0.3425 0.9995 0.149 Uiso 1 1 calc R
C19B C 1.0754(3) 0.2971(3) 0.9956(2) 0.104(3) Uani 1 1 d DU
C20B C 1.0665(4) 0.2024(4) 1.0010(3) 0.163(6) Uani 1 1 d DU
H20B H 1.0758 0.1855 0.9944 0.196 Uiso 1 1 calc R
C21B C 1.0411(4) 0.2030(4) 1.0168(4) 0.177(6) Uani 1 1 d DU
H21B H 1.0304 0.1866 1.0225 0.212 Uiso 1 1 calc R
C22B C 1.0343(4) 0.2321(4) 1.0226(4) 0.163(5) Uani 1 1 d DU
H22B H 1.0177 0.2387 1.0321 0.195 Uiso 1 1 calc R
C23B C 1.0560(4) 0.2494(4) 1.0123(3) 0.144(4) Uani 1 1 d DU
C24B C 1.0560(3) 0.2798(4) 1.0122(3) 0.115(3) Uani 1 1 d U
C25B C 0.9300(4) 0.3796(5) 1.1741(2) 0.250(9) Uani 1 1 d GDU
C26B C 0.9391(4) 0.4084(5) 1.1689(3) 0.248(9) Uani 1 1 d GDU
C27B C 0.9697(4) 0.4082(5) 1.1659(3) 0.280(10) Uani 1 1 d GDU
C28B C 0.9795(4) 0.3793(6) 1.1692(3) 0.289(10) Uani 1 1 d GDU
C29B C 0.9549(5) 0.3616(5) 1.1743(3) 0.293(10) Uani 1 1 d GDU
C30B C 0.9006(5) 0.3711(7) 1.1808(4) 0.283(13) Uani 1 1 d DU
H30D H 0.8880 0.3882 1.1806 0.425 Uiso 1 1 calc R
H30E H 0.9003 0.3623 1.1987 0.425 Uiso 1 1 calc R
H30F H 0.8935 0.3571 1.1674 0.425 Uiso 1 1 calc R
C31B C 0.9215(7) 0.4352(6) 1.1669(5) 0.319(14) Uani 1 1 d DU
H31D H 0.9011 0.4307 1.1704 0.479 Uiso 1 1 calc R
H31E H 0.9235 0.4434 1.1488 0.479 Uiso 1 1 calc R
H31F H 0.9284 0.4494 1.1802 0.479 Uiso 1 1 calc R
C32B C 0.9876(7) 0.4343(7) 1.1615(7) 0.336(17) Uani 1 1 d DU
H32D H 0.9752 0.4515 1.1619 0.503 Uiso 1 1 calc R
H32E H 0.9972 0.4329 1.1440 0.503 Uiso 1 1 calc R
H32F H 1.0022 0.4357 1.1758 0.503 Uiso 1 1 calc R
C33B C 1.0113(6) 0.3688(10) 1.1705(8) 0.43(2) Uani 1 1 d DU
H33D H 1.0117 0.3477 1.1726 0.639 Uiso 1 1 calc R
H33E H 1.0210 0.3779 1.1859 0.639 Uiso 1 1 calc R
H33F H 1.0213 0.3742 1.1538 0.639 Uiso 1 1 calc R
C34B C 0.9569(7) 0.3288(6) 1.1779(7) 0.331(16) Uani 1 1 d DU
H34D H 0.9376 0.3210 1.1816 0.497 Uiso 1 1 calc R
H34E H 0.9698 0.3244 1.1931 0.497 Uiso 1 1 calc R
H34F H 0.9646 0.3201 1.1614 0.497 Uiso 1 1 calc R
C35B C 1.1501(2) 0.2456(2) 0.9959(2) 0.164(5) Uani 1 1 d GDU
C36B C 1.1407(2) 0.2163(3) 0.9962(2) 0.178(6) Uani 1 1 d GDU
C37B C 1.1403(2) 0.2062(2) 0.9692(2) 0.158(5) Uani 1 1 d GDU
C38B C 1.1494(2) 0.2292(3) 0.95221(19) 0.172(6) Uani 1 1 d GDU
C39B C 1.1554(2) 0.2536(2) 0.9687(2) 0.172(5) Uani 1 1 d GDU
C40B C 1.1528(4) 0.2658(4) 1.0205(3) 0.279(13) Uani 1 1 d DU
H40D H 1.1479 0.2550 1.0369 0.419 Uiso 1 1 calc R
H40E H 1.1395 0.2822 1.0185 0.419 Uiso 1 1 calc R
H40F H 1.1727 0.2729 1.0218 0.419 Uiso 1 1 calc R
C41B C 1.1335(4) 0.1989(4) 1.0218(3) 0.266(12) Uani 1 1 d DU
H41D H 1.1274 0.1794 1.0167 0.398 Uiso 1 1 calc R
H41E H 1.1178 0.2086 1.0316 0.398 Uiso 1 1 calc R
H41F H 1.1507 0.1978 1.0333 0.398 Uiso 1 1 calc R
C42B C 1.1321(4) 0.1753(3) 0.9601(4) 0.225(10) Uani 1 1 d DU
H42D H 1.1268 0.1637 0.9760 0.337 Uiso 1 1 calc R
H42E H 1.1486 0.1663 0.9510 0.337 Uiso 1 1 calc R
H42F H 1.1156 0.1762 0.9477 0.337 Uiso 1 1 calc R
C43B C 1.1553(5) 0.2277(5) 0.9218(2) 0.249(12) Uani 1 1 d DU
H43D H 1.1621 0.2466 0.9154 0.373 Uiso 1 1 calc R
H43E H 1.1375 0.2224 0.9123 0.373 Uiso 1 1 calc R
H43F H 1.1702 0.2130 0.9183 0.373 Uiso 1 1 calc R
C44B C 1.1705(4) 0.2819(3) 0.9598(4) 0.238(10) Uani 1 1 d DU
H44D H 1.1719 0.2824 0.9401 0.357 Uiso 1 1 calc R
H44E H 1.1900 0.2827 0.9676 0.357 Uiso 1 1 calc R
H44F H 1.1592 0.2986 0.9661 0.357 Uiso 1 1 calc R
N1C N 0.8644(3) 0.4943(2) 0.8883(2) 0.105(3) Uani 1 1 d U
N2C N 0.91303(19) 0.5120(2) 0.92014(17) 0.085(2) Uani 1 1 d DU
N3C N 1.0261(2) 0.3900(2) 0.7895(2) 0.101(3) Uani 1 1 d U
N4C N 0.9702(2) 0.3710(2) 0.77222(17) 0.091(3) Uani 1 1 d U
C1C C 0.9364(3) 0.4615(2) 0.8644(2) 0.133(4) Uani 1 1 d GU
C2C C 0.9347(3) 0.4317(2) 0.8677(2) 0.148(6) Uani 1 1 d GU
H2C H 0.9226 0.4237 0.8813 0.178 Uiso 1 1 calc R
C3C C 0.9508(3) 0.41349(16) 0.8512(2) 0.147(6) Uani 1 1 d GU
H3C H 0.9497 0.3931 0.8534 0.177 Uiso 1 1 calc R
C4C C 0.9685(2) 0.42514(18) 0.83126(19) 0.113(4) Uani 1 1 d GU
C5C C 0.9702(2) 0.45499(19) 0.82791(18) 0.116(4) Uani 1 1 d GU
H5C H 0.9823 0.4630 0.8143 0.139 Uiso 1 1 calc R
C6C C 0.9541(3) 0.47320(15) 0.8445(2) 0.146(6) Uani 1 1 d GU
H6C H 0.9552 0.4936 0.8422 0.175 Uiso 1 1 calc R
C7C C 0.8408(4) 0.4872(3) 0.8789(3) 0.107(3) Uani 1 1 d U
H7C H 0.8229 0.4934 0.8864 0.129 Uiso 1 1 calc R
C8C C 0.8426(5) 0.4663(4) 0.8522(4) 0.148(5) Uani 1 1 d U
H8C H 0.8286 0.4593 0.8396 0.178 Uiso 1 1 calc R
C9C C 0.8732(4) 0.4625(3) 0.8551(3) 0.122(4) Uani 1 1 d U
H9C H 0.8837 0.4497 0.8437 0.146 Uiso 1 1 calc R
C10C C 0.8873(3) 0.4789(3) 0.8761(2) 0.105(3) Uani 1 1 d U
C11C C 0.9319(3) 0.5206(3) 0.9401(2) 0.116(4) Uani 1 1 d DU
H11C H 0.9276 0.5332 0.9547 0.139 Uiso 1 1 calc R
C12C C 0.9597(3) 0.5069(4) 0.9345(3) 0.143(5) Uani 1 1 d DU
H12C H 0.9765 0.5083 0.9454 0.172 Uiso 1 1 calc R
C13C C 0.9574(3) 0.4919(3) 0.9109(3) 0.126(4) Uani 1 1 d DU
H13C H 0.9723 0.4817 0.9018 0.151 Uiso 1 1 calc R
C14C C 0.9287(3) 0.4944(3) 0.9031(2) 0.106(3) Uani 1 1 d DU
C15C C 0.9181(4) 0.4803(3) 0.8819(3) 0.109(3) Uani 1 1 d U
C16C C 1.0533(4) 0.3939(4) 0.7926(4) 0.135(5) Uani 1 1 d U
H16C H 1.0681 0.3853 0.7821 0.162 Uiso 1 1 calc R
C17C C 1.0583(4) 0.4154(4) 0.8167(4) 0.137(5) Uani 1 1 d U
H17C H 1.0757 0.4227 0.8243 0.165 Uiso 1 1 calc R
C18C C 1.0309(4) 0.4201(3) 0.8232(3) 0.119(4) Uani 1 1 d U
H18C H 1.0251 0.4314 0.8383 0.142 Uiso 1 1 calc R
C19C C 1.0121(3) 0.4074(3) 0.8065(3) 0.106(3) Uani 1 1 d U
C20C C 0.9473(3) 0.3574(3) 0.7636(3) 0.102(3) Uani 1 1 d U
H20C H 0.9475 0.3426 0.7503 0.122 Uiso 1 1 calc R
C21C C 0.9219(3) 0.3677(3) 0.7771(3) 0.108(4) Uani 1 1 d U
H21C H 0.9024 0.3621 0.7739 0.130 Uiso 1 1 calc R
C22C C 0.9319(3) 0.3879(2) 0.7960(3) 0.093(3) Uani 1 1 d U
H22C H 0.9202 0.3987 0.8082 0.112 Uiso 1 1 calc R
C23C C 0.9612(3) 0.3895(3) 0.7938(3) 0.102(3) Uani 1 1 d U
C24C C 0.9784(3) 0.4049(3) 0.8105(3) 0.094(3) Uani 1 1 d U
C25C C 0.8373(4) 0.5560(2) 0.9315(3) 0.124(4) Uani 1 1 d DU
C26C C 0.8383(3) 0.5570(2) 0.9038(3) 0.128(4) Uani 1 1 d DU
C27C C 0.8656(4) 0.5655(2) 0.8953(3) 0.133(4) Uani 1 1 d DU
C28C C 0.8833(4) 0.5719(4) 0.9204(3) 0.159(5) Uani 1 1 d DU
C29C C 0.8649(4) 0.5645(3) 0.9416(3) 0.143(4) Uani 1 1 d DU
C30C C 0.8117(4) 0.5491(4) 0.9498(5) 0.202(9) Uani 1 1 d DU
H30G H 0.8179 0.5503 0.9687 0.302 Uiso 1 1 calc R
H30H H 0.8047 0.5295 0.9460 0.302 Uiso 1 1 calc R
H30I H 0.7961 0.5631 0.9465 0.302 Uiso 1 1 calc R
C31C C 0.8127(5) 0.5491(4) 0.8848(5) 0.208(10) Uani 1 1 d DU
H31G H 0.8189 0.5510 0.8660 0.311 Uiso 1 1 calc R
H31H H 0.7964 0.5622 0.8883 0.311 Uiso 1 1 calc R
H31I H 0.8066 0.5291 0.8882 0.311 Uiso 1 1 calc R
C32C C 0.8785(5) 0.5681(4) 0.8676(3) 0.235(11) Uani 1 1 d DU
H32G H 0.8836 0.5488 0.8609 0.352 Uiso 1 1 calc R
H32H H 0.8959 0.5802 0.8684 0.352 Uiso 1 1 calc R
H32I H 0.8643 0.5770 0.8555 0.352 Uiso 1 1 calc R
C33C C 0.9150(4) 0.5778(6) 0.9170(6) 0.272(14) Uani 1 1 d DU
H33G H 0.9183 0.5877 0.8998 0.407 Uiso 1 1 calc R
H33H H 0.9256 0.5594 0.9171 0.407 Uiso 1 1 calc R
H33I H 0.9218 0.5900 0.9318 0.407 Uiso 1 1 calc R
C34C C 0.8699(7) 0.5658(5) 0.9717(3) 0.229(10) Uani 1 1 d DU
H34G H 0.8524 0.5594 0.9812 0.343 Uiso 1 1 calc R
H34H H 0.8744 0.5857 0.9770 0.343 Uiso 1 1 calc R
H34I H 0.8861 0.5531 0.9765 0.343 Uiso 1 1 calc R
C35C C 1.04783(15) 0.36622(19) 0.7276(2) 0.113(4) Uani 1 1 d GDU
C36C C 1.0275(2) 0.34474(15) 0.7197(2) 0.111(3) Uani 1 1 d GDU
C37C C 1.00100(16) 0.3589(2) 0.71340(18) 0.112(3) Uani 1 1 d GDU
C38C C 1.00498(18) 0.3891(2) 0.7174(2) 0.135(4) Uani 1 1 d GDU
C39C C 1.03392(19) 0.39361(15) 0.7261(2) 0.123(4) Uani 1 1 d GDU
C40C C 1.0782(2) 0.3608(3) 0.7328(4) 0.125(5) Uani 1 1 d DU
H40G H 1.0877 0.3789 0.7380 0.188 Uiso 1 1 calc R
H40H H 1.0874 0.3531 0.7165 0.188 Uiso 1 1 calc R
H40I H 1.0801 0.3466 0.7474 0.188 Uiso 1 1 calc R
C41C C 1.0353(3) 0.3134(3) 0.7179(3) 0.124(5) Uani 1 1 d DU
H41G H 1.0182 0.3022 0.7124 0.186 Uiso 1 1 calc R
H41H H 1.0419 0.3066 0.7356 0.186 Uiso 1 1 calc R
H41I H 1.0508 0.3108 0.7047 0.186 Uiso 1 1 calc R
C42C C 0.9747(3) 0.3449(4) 0.7016(3) 0.151(6) Uani 1 1 d DU
H42G H 0.9775 0.3239 0.7010 0.227 Uiso 1 1 calc R
H42H H 0.9715 0.3523 0.6833 0.227 Uiso 1 1 calc R
H42I H 0.9578 0.3494 0.7128 0.227 Uiso 1 1 calc R
C43C C 0.9837(4) 0.4136(4) 0.7123(4) 0.169(7) Uani 1 1 d DU
H43G H 0.9928 0.4321 0.7170 0.253 Uiso 1 1 calc R
H43H H 0.9664 0.4107 0.7234 0.253 Uiso 1 1 calc R
H43I H 0.9783 0.4138 0.6932 0.253 Uiso 1 1 calc R
C44C C 1.0463(3) 0.4230(3) 0.7339(5) 0.185(9) Uani 1 1 d DU
H44G H 1.0665 0.4207 0.7394 0.278 Uiso 1 1 calc R
H44H H 1.0350 0.4311 0.7489 0.278 Uiso 1 1 calc R
H44I H 1.0452 0.4361 0.7184 0.278 Uiso 1 1 calc R
N1D N 0.8177(2) 0.4069(2) 0.9983(2) 0.088(3) Uani 1 1 d .
N2D N 0.82989(19) 0.3822(2) 1.04066(19) 0.079(2) Uani 1 1 d .
N3D N 0.85535(19) 0.4236(2) 1.02517(19) 0.077(2) Uani 1 1 d U
C1D C 0.8135(3) 0.3858(2) 1.0169(2) 0.075(3) Uani 1 1 d .
C2D C 0.8508(3) 0.4031(3) 1.0428(2) 0.088(4) Uani 1 1 d U
C3D C 0.8388(2) 0.4244(3) 1.0040(2) 0.083(3) Uani 1 1 d .
N4D N 0.7492(2) 0.3215(2) 1.0053(2) 0.096(3) Uani 1 1 d .
C4D C 0.7663(3) 0.3218(3) 1.0255(2) 0.086(3) Uani 1 1 d .
H4D H 0.7642 0.3061 1.0378 0.103 Uiso 1 1 calc R
C5D C 0.7865(4) 0.3407(3) 1.0318(3) 0.114(5) Uani 1 1 d .
H5D H 0.7971 0.3390 1.0481 0.137 Uiso 1 1 calc R
C6D C 0.7921(3) 0.3643(3) 1.0133(2) 0.096(4) Uani 1 1 d .
C7D C 0.7705(3) 0.3618(4) 0.9893(2) 0.104(5) Uani 1 1 d .
H7D H 0.7714 0.3758 0.9753 0.125 Uiso 1 1 calc R
C8D C 0.7508(3) 0.3408(4) 0.9876(3) 0.102(4) Uani 1 1 d .
H8D H 0.7377 0.3405 0.9728 0.122 Uiso 1 1 calc R
N5D N 0.9099(3) 0.3905(3) 1.1067(2) 0.103(3) Uani 1 1 d .
C9D C 0.9120(3) 0.4147(4) 1.0897(3) 0.096(4) Uani 1 1 d .
H9D H 0.9273 0.4283 1.0917 0.116 Uiso 1 1 calc R
C10D C 0.8933(3) 0.4180(3) 1.0721(3) 0.089(3) Uani 1 1 d .
H10D H 0.8951 0.4354 1.0621 0.107 Uiso 1 1 calc R
C11D C 0.8698(3) 0.4003(3) 1.0644(3) 0.099(4) Uani 1 1 d U
C12D C 0.8670(3) 0.3762(4) 1.0837(3) 0.117(4) Uani 1 1 d U
H12D H 0.8511 0.3632 1.0824 0.140 Uiso 1 1 calc R
C13D C 0.8879(4) 0.3725(3) 1.1038(2) 0.104(4) Uani 1 1 d .
H13D H 0.8862 0.3565 1.1157 0.125 Uiso 1 1 calc R
N6D N 0.8580(3) 0.4901(3) 0.94618(19) 0.117(5) Uani 1 1 d .
C14D C 0.8374(3) 0.4720(4) 0.9425(3) 0.113(5) Uani 1 1 d .
H14D H 0.8269 0.4730 0.9261 0.136 Uiso 1 1 calc R
C15D C 0.8297(3) 0.4515(3) 0.9606(3) 0.098(4) Uani 1 1 d .
H15D H 0.8136 0.4392 0.9575 0.118 Uiso 1 1 calc R
C16D C 0.8462(2) 0.4491(2) 0.9841(2) 0.074(3) Uani 1 1 d .
C17D C 0.8675(3) 0.4670(3) 0.9886(2) 0.082(3) Uani 1 1 d .
H17D H 0.8786 0.4653 1.0047 0.099 Uiso 1 1 calc R
C18D C 0.8738(3) 0.4888(3) 0.9701(4) 0.126(6) Uani 1 1 d .
H18D H 0.8887 0.5024 0.9736 0.151 Uiso 1 1 calc R
C1E C 0.87571(19) 0.3835(2) 0.9563(2) 0.142(4) Uani 1 1 d GDU
C2E C 0.8820(2) 0.4064(2) 0.9390(3) 0.180(5) Uani 1 1 d GDU
C3E C 0.8654(3) 0.4106(2) 0.9159(2) 0.197(6) Uani 1 1 d GDU
H3E H 0.8697 0.4263 0.9041 0.236 Uiso 1 1 calc R
C4E C 0.8426(3) 0.3920(3) 0.91013(18) 0.209(6) Uani 1 1 d GU
H4E H 0.8313 0.3949 0.8943 0.251 Uiso 1 1 calc R
C5E C 0.83636(19) 0.3691(2) 0.92740(17) 0.185(5) Uani 1 1 d GU
C6E C 0.85290(17) 0.36489(19) 0.95049(16) 0.149(4) Uani 1 1 d GU
C7E C 0.8466(2) 0.3420(2) 0.9678(2) 0.151(4) Uani 1 1 d GDU
C8E C 0.8238(2) 0.3234(2) 0.9619(3) 0.194(6) Uani 1 1 d GDU
C9E C 0.8073(2) 0.3276(3) 0.9389(3) 0.213(7) Uani 1 1 d GDU
H9E H 0.7917 0.3149 0.9349 0.256 Uiso 1 1 calc R
C10E C 0.81355(19) 0.3505(3) 0.9216(2) 0.206(6) Uani 1 1 d GU
H10E H 0.8022 0.3534 0.9058 0.247 Uiso 1 1 calc R
C11E C 0.8193(4) 0.3014(4) 0.9792(4) 0.196(6) Uani 1 1 d DU
H11E H 0.8032 0.2891 0.9759 0.235 Uiso 1 1 calc R
C12E C 0.8362(4) 0.2955(4) 1.0015(4) 0.200(6) Uani 1 1 d DU
H12F H 0.8338 0.2787 1.0122 0.240 Uiso 1 1 calc R
C13E C 0.86311(18) 0.3383(2) 0.9887(2) 0.143(4) Uani 1 1 d GDU
C14E C 0.8567(2) 0.31605(19) 1.0066(3) 0.173(5) Uani 1 1 d GDU
C15E C 0.8727(3) 0.3129(2) 1.0302(2) 0.197(6) Uani 1 1 d GDU
H15E H 0.8683 0.2977 1.0424 0.237 Uiso 1 1 calc R
C16E C 0.8952(3) 0.3321(2) 1.03582(17) 0.182(6) Uani 1 1 d GU
H16E H 0.9061 0.3300 1.0519 0.218 Uiso 1 1 calc R
C17E C 0.90159(17) 0.3543(2) 1.01790(16) 0.187(5) Uani 1 1 d GU
C18E C 0.88556(16) 0.35744(17) 0.99434(16) 0.138(4) Uani 1 1 d GU
C19E C 0.8920(2) 0.3797(2) 0.97642(19) 0.137(4) Uani 1 1 d GDU
C20E C 0.9144(2) 0.39883(19) 0.9821(3) 0.184(6) Uani 1 1 d GDU
C21E C 0.93046(18) 0.3957(2) 1.0056(3) 0.198(6) Uani 1 1 d GDU
H21E H 0.9458 0.4088 1.0095 0.237 Uiso 1 1 calc R
C22E C 0.92404(18) 0.3735(3) 1.0235(2) 0.189(6) Uani 1 1 d GU
H22E H 0.9350 0.3713 1.0396 0.227 Uiso 1 1 calc R
C23E C 0.9208(4) 0.4204(3) 0.9646(4) 0.204(6) Uani 1 1 d DU
H23E H 0.9373 0.4323 0.9677 0.244 Uiso 1 1 calc R
C24E C 0.9032(4) 0.4254(4) 0.9418(4) 0.198(6) Uani 1 1 d DU
H24E H 0.9063 0.4409 0.9296 0.237 Uiso 1 1 calc R
O1F O 0.9056(4) 0.2566(3) 0.9883(3) 0.188(5) Uani 1 1 d DU
O2F O 0.9670(3) 0.3306(3) 0.9785(3) 0.161(4) Uani 1 1 d DU
O3F O 0.8993(3) 0.3752(3) 0.8614(2) 0.163(4) Uani 1 1 d DU
O4F O 0.8317(3) 0.2985(4) 0.8702(4) 0.229(7) Uani 1 1 d DU
N1F N 0.9356(3) 0.2934(3) 0.9829(3) 0.158(4) Uani 1 1 d DU
N2F N 0.8646(3) 0.3366(3) 0.8653(3) 0.176(5) Uani 1 1 d DU
C1F C 0.87046(13) 0.30558(19) 0.9021(2) 0.140(5) Uani 1 1 d GDU
C2F C 0.86032(16) 0.28122(18) 0.9156(3) 0.170(8) Uani 1 1 d GU
H2F H 0.8439 0.2711 0.9089 0.204 Uiso 1 1 calc R
C3F C 0.8742(2) 0.27172(14) 0.9388(3) 0.193(10) Uani 1 1 d GU
H3F H 0.8673 0.2551 0.9481 0.231 Uiso 1 1 calc R
C4F C 0.8982(2) 0.28658(15) 0.9486(2) 0.149(5) Uani 1 1 d GDU
C5F C 0.90836(14) 0.31094(12) 0.93505(14) 0.132(6) Uani 1 1 d G
C6F C 0.89448(12) 0.32044(13) 0.91180(14) 0.106(5) Uani 1 1 d G
C7F C 0.90461(16) 0.34479(15) 0.89828(14) 0.122(4) Uani 1 1 d GDU
C8F C 0.92863(16) 0.35965(13) 0.90801(17) 0.099(4) Uani 1 1 d G
H8F H 0.9356 0.3763 0.8988 0.119 Uiso 1 1 calc R
C9F C 0.94252(13) 0.35016(16) 0.93126(17) 0.086(3) Uani 1 1 d G
H9F H 0.9589 0.3603 0.9379 0.103 Uiso 1 1 calc R
C10F C 0.93238(15) 0.32580(17) 0.94478(14) 0.122(5) Uani 1 1 d GDU
C11F C 0.9467(3) 0.3175(3) 0.9695(3) 0.120(4) Uani 1 1 d DU
C12F C 0.9499(4) 0.2842(5) 1.0075(4) 0.183(8) Uani 1 1 d DU
H12J H 0.9398 0.2674 1.0150 0.274 Uiso 1 1 calc R
H12K H 0.9496 0.3001 1.0206 0.274 Uiso 1 1 calc R
H12L H 0.9701 0.2790 1.0035 0.274 Uiso 1 1 calc R
C13F C 0.9116(4) 0.2784(4) 0.9724(3) 0.158(5) Uani 1 1 d DU
C14F C 0.8563(4) 0.3118(4) 0.8795(3) 0.167(6) Uani 1 1 d DU
C15F C 0.8580(6) 0.3403(8) 0.8378(4) 0.303(15) Uani 1 1 d DU
H15J H 0.8676 0.3578 0.8310 0.455 Uiso 1 1 calc R
H15K H 0.8369 0.3423 0.8357 0.455 Uiso 1 1 calc R
H15L H 0.8647 0.3234 0.8276 0.455 Uiso 1 1 calc R
C16F C 0.8904(4) 0.3518(4) 0.8738(4) 0.163(6) Uani 1 1 d DU
C1G C 0.9847(2) 0.3241(3) 0.8772(3) 0.160(5) Uani 1 1 d GU
C2G C 0.9707(2) 0.2993(2) 0.88610(19) 0.117(3) Uani 1 1 d GU
C3G C 0.9478(2) 0.28790(19) 0.8713(2) 0.115(3) Uani 1 1 d GDU
C4G C 0.9390(2) 0.3014(3) 0.8476(2) 0.154(4) Uani 1 1 d GDU
C5G C 0.9530(3) 0.3262(3) 0.8387(2) 0.187(6) Uani 1 1 d GU
H5G H 0.9470 0.3354 0.8225 0.224 Uiso 1 1 calc R
C6G C 0.9759(3) 0.3376(2) 0.8535(3) 0.187(6) Uani 1 1 d GU
H6G H 0.9855 0.3546 0.8475 0.225 Uiso 1 1 calc R
C7G C 1.0092(4) 0.3347(4) 0.8834(4) 0.182(5) Uani 1 1 d DU
H7G H 1.0192 0.3480 0.8720 0.218 Uiso 1 1 calc R
C8G C 1.0204(4) 0.3252(4) 0.9086(5) 0.203(7) Uani 1 1 d DU
H8G H 1.0355 0.3350 0.9179 0.244 Uiso 1 1 calc R
C9G C 1.0072(2) 0.3003(2) 0.9183(3) 0.179(5) Uani 1 1 d GDU
C10G C 1.0190(2) 0.2890(3) 0.9419(3) 0.180(6) Uani 1 1 d GDU
H10G H 1.0358 0.2976 0.9496 0.216 Uiso 1 1 calc R
C11G C 1.0063(3) 0.2650(3) 0.95413(18) 0.179(5) Uani 1 1 d GDU
H11G H 1.0144 0.2573 0.9702 0.215 Uiso 1 1 calc R
C12G C 0.9819(3) 0.2524(2) 0.9428(2) 0.150(4) Uani 1 1 d GDU
C13G C 0.97005(18) 0.2637(2) 0.9193(2) 0.116(3) Uani 1 1 d GDU
C14G C 0.9828(2) 0.2877(2) 0.90704(19) 0.121(3) Uani 1 1 d GU
C15G C 0.9651(4) 0.2288(4) 0.9498(4) 0.203(7) Uani 1 1 d DU
H15G H 0.9704 0.2206 0.9667 0.244 Uiso 1 1 calc R
C16G C 0.9416(4) 0.2141(4) 0.9371(3) 0.179(5) Uani 1 1 d DU
H16G H 0.9349 0.1960 0.9436 0.214 Uiso 1 1 calc R
C17G C 0.9288(3) 0.2270(2) 0.9147(2) 0.161(5) Uani 1 1 d GDU
C18G C 0.9048(3) 0.2165(2) 0.9008(3) 0.187(5) Uani 1 1 d GDU
H18G H 0.8947 0.2000 0.9074 0.225 Uiso 1 1 calc R
C19G C 0.8957(2) 0.2300(3) 0.8772(3) 0.205(6) Uani 1 1 d GU
H19G H 0.8794 0.2228 0.8677 0.245 Uiso 1 1 calc R
C20G C 0.9106(2) 0.2540(3) 0.8676(2) 0.160(5) Uani 1 1 d GDU
C21G C 0.9345(2) 0.26457(18) 0.8815(2) 0.106(3) Uani 1 1 d GDU
C22G C 0.94360(19) 0.2511(2) 0.9051(2) 0.113(3) Uani 1 1 d GDU
C23G C 0.9011(4) 0.2668(4) 0.8447(3) 0.190(6) Uani 1 1 d DU
H23G H 0.8836 0.2607 0.8365 0.228 Uiso 1 1 calc R
C24G C 0.9171(4) 0.2887(4) 0.8334(4) 0.206(7) Uani 1 1 d DU
H24G H 0.9130 0.2951 0.8155 0.247 Uiso 1 1 calc R
N1H N 0.98640(19) 0.2393(2) 0.83303(19) 0.077(2) Uani 1 1 d .
N2H N 1.00286(18) 0.21775(18) 0.87297(16) 0.071(2) Uani 1 1 d .
N3H N 1.02711(17) 0.25731(18) 0.85453(16) 0.064(2) Uani 1 1 d .
C1H C 0.9841(2) 0.2191(3) 0.8519(2) 0.074(3) Uani 1 1 d .
C2H C 1.0244(2) 0.2376(2) 0.8725(2) 0.065(2) Uani 1 1 d .
C3H C 1.0090(2) 0.2593(2) 0.83494(19) 0.070(3) Uani 1 1 d .
N4H N 0.9119(3) 0.1623(2) 0.8478(2) 0.097(3) Uani 1 1 d .
C4H C 0.9325(3) 0.1604(3) 0.8664(2) 0.086(3) Uani 1 1 d .
H4H H 0.9311 0.1455 0.8796 0.104 Uiso 1 1 calc R
C5H C 0.9550(2) 0.1782(2) 0.8675(2) 0.074(3) Uani 1 1 d .
H5H H 0.9682 0.1761 0.8820 0.089 Uiso 1 1 calc R
C6H C 0.9599(2) 0.1986(2) 0.8498(2) 0.072(3) Uani 1 1 d .
C7H C 0.9383(3) 0.2023(3) 0.8303(3) 0.098(4) Uani 1 1 d .
H7H H 0.9385 0.2185 0.8185 0.117 Uiso 1 1 calc R
C8H C 0.9167(3) 0.1819(4) 0.8285(4) 0.122(6) Uani 1 1 d .
H8H H 0.9047 0.1818 0.8130 0.146 Uiso 1 1 calc R
N5H N 1.0808(3) 0.2360(3) 0.9393(2) 0.107(4) Uani 1 1 d .
C9H C 1.0850(3) 0.2554(3) 0.9205(3) 0.104(4) Uani 1 1 d .
H9H H 1.1006 0.2686 0.9225 0.125 Uiso 1 1 calc R
C10H C 1.0672(3) 0.2573(3) 0.8975(2) 0.100(4) Uani 1 1 d .
H10H H 1.0707 0.2711 0.8837 0.120 Uiso 1 1 calc R
C11H C 1.0438(2) 0.2375(3) 0.8963(2) 0.093(4) Uani 1 1 d .
C12H C 1.0426(3) 0.2174(3) 0.9149(2) 0.093(4) Uani 1 1 d .
H12H H 1.0284 0.2026 0.9137 0.112 Uiso 1 1 calc R
C13H C 1.0614(3) 0.2174(3) 0.9359(3) 0.094(4) Uani 1 1 d .
H13H H 1.0598 0.2023 0.9488 0.113 Uiso 1 1 calc R
N6H N 1.0141(2) 0.3285(2) 0.7812(2) 0.083(3) Uani 1 1 d .
C14H C 0.9945(3) 0.3088(3) 0.7780(2) 0.084(3) Uani 1 1 d .
H14H H 0.9813 0.3117 0.7636 0.100 Uiso 1 1 calc R
C15H C 0.9904(3) 0.2840(3) 0.7929(2) 0.094(4) Uani 1 1 d .
H15H H 0.9755 0.2702 0.7899 0.113 Uiso 1 1 calc R
C16H C 1.0129(2) 0.2820(2) 0.81483(19) 0.075(3) Uani 1 1 d .
C17H C 1.0337(2) 0.3024(2) 0.8180(2) 0.076(3) Uani 1 1 d .
H17H H 1.0479 0.3011 0.8318 0.091 Uiso 1 1 calc R
C18H C 1.0332(2) 0.3253(3) 0.8001(3) 0.091(4) Uani 1 1 d .
H18H H 1.0479 0.3396 0.8017 0.110 Uiso 1 1 calc R
C1I C 1.0641(3) 0.1929(4) 0.8374(4) 0.215(6) Uani 1 1 d GDU
C2I C 1.0768(4) 0.2168(4) 0.8251(3) 0.204(5) Uani 1 1 d GDU
C3I C 1.1017(4) 0.2290(3) 0.8361(3) 0.229(7) Uani 1 1 d GDU
C4I C 1.1138(3) 0.2173(4) 0.8594(3) 0.225(7) Uani 1 1 d GDU
H4I H 1.1308 0.2256 0.8669 0.270 Uiso 1 1 calc R
C5I C 1.1011(4) 0.1934(4) 0.8716(2) 0.245(8) Uani 1 1 d GDU
H5I H 1.1094 0.1854 0.8875 0.294 Uiso 1 1 calc R
C6I C 1.0762(4) 0.1812(3) 0.8606(4) 0.224(7) Uani 1 1 d GDU
C7I C 1.0614(5) 0.1594(4) 0.8702(4) 0.236(8) Uani 1 1 d DU
H7I H 1.0706 0.1505 0.8853 0.283 Uiso 1 1 calc R
C8I C 1.0359(5) 0.1464(6) 0.8636(4) 0.245(8) Uani 1 1 d DU
H8I H 1.0264 0.1330 0.8751 0.294 Uiso 1 1 calc R
C9I C 1.0252(4) 0.1541(4) 0.8396(3) 0.231(7) Uani 1 1 d GDU
C10I C 1.0009(4) 0.1423(3) 0.8273(4) 0.270(9) Uani 1 1 d GDU
H10I H 0.9909 0.1266 0.8355 0.324 Uiso 1 1 calc R
C11I C 0.9912(3) 0.1533(4) 0.8028(4) 0.250(8) Uani 1 1 d GDU
H11I H 0.9747 0.1451 0.7943 0.300 Uiso 1 1 calc R
C12I C 1.0059(4) 0.1761(4) 0.7906(3) 0.232(7) Uani 1 1 d GDU
C13I C 1.0301(4) 0.1880(3) 0.8030(4) 0.243(7) Uani 1 1 d GDU
C14I C 1.0398(3) 0.1770(4) 0.8275(4) 0.220(6) Uani 1 1 d GDU
C15I C 0.9939(5) 0.1873(5) 0.7686(4) 0.247(8) Uani 1 1 d DU
H15I H 0.9778 0.1780 0.7604 0.296 Uiso 1 1 calc R
C16I C 1.0051(5) 0.2122(5) 0.7580(5) 0.243(8) Uani 1 1 d DU
H16I H 0.9941 0.2222 0.7447 0.291 Uiso 1 1 calc R
C17I C 1.0294(3) 0.2227(4) 0.7649(3) 0.217(7) Uani 1 1 d GDU
C18I C 1.0394(4) 0.2122(3) 0.7895(3) 0.202(5) Uani 1 1 d GDU
C19I C 1.0630(4) 0.2252(4) 0.8020(2) 0.205(5) Uani 1 1 d GDU
C20I C 1.0767(3) 0.2487(4) 0.7899(4) 0.235(7) Uani 1 1 d GDU
C21I C 1.0667(4) 0.2592(3) 0.7653(4) 0.231(7) Uani 1 1 d GDU
H21I H 1.0761 0.2752 0.7570 0.277 Uiso 1 1 calc R
C22I C 1.0431(4) 0.2461(4) 0.7528(2) 0.217(7) Uani 1 1 d GDU
H22I H 1.0363 0.2533 0.7360 0.260 Uiso 1 1 calc R
C23I C 1.1000(5) 0.2628(5) 0.8001(5) 0.237(8) Uani 1 1 d DU
H23I H 1.1068 0.2802 0.7920 0.285 Uiso 1 1 calc R
C24I C 1.1135(5) 0.2514(4) 0.8226(4) 0.238(8) Uani 1 1 d DU
H24I H 1.1313 0.2594 0.8285 0.285 Uiso 1 1 calc R

loop_
_atom_site_aniso_label
_atom_site_aniso_U_11
_atom_site_aniso_U_22
_atom_site_aniso_U_33
_atom_site_aniso_U_23
_atom_site_aniso_U_13
_atom_site_aniso_U_12
Ir1 0.0995(4) 0.1235(4) 0.1093(4) -0.0103(3) 0.0097(3) 0.0181(3)
Ir2 0.1053(4) 0.1435(5) 0.1592(6) -0.0665(5) 0.0239(4) -0.0185(4)
Ir3 0.1215(5) 0.2553(11) 0.1099(5) 0.0013(5) 0.0000(4) 0.0523(6)
Ir4 0.1305(5) 0.1454(6) 0.1276(5) -0.0267(4) -0.0420(4) 0.0501(4)
Ir5 0.1283(5) 0.1025(4) 0.1079(4) -0.0110(3) 0.0097(3) 0.0136(3)
Ir6 0.1007(4) 0.1083(4) 0.1204(4) 0.0109(3) 0.0198(3) 0.0212(3)
N1A 0.103(7) 0.129(8) 0.101(6) -0.015(6) 0.037(6) 0.027(6)
N2A 0.110(7) 0.087(6) 0.096(6) -0.003(5) -0.002(5) 0.015(5)
N3A 0.114(8) 0.065(6) 0.183(8) 0.019(6) 0.017(7) -0.016(5)
N4A 0.040(5) 0.162(9) 0.104(6) 0.003(6) 0.001(4) -0.008(5)
C1A 0.072(5) 0.113(8) 0.109(7) -0.020(6) 0.000(5) -0.007(5)
C2A 0.072(5) 0.098(8) 0.129(9) -0.028(6) -0.007(6) -0.001(6)
C3A 0.063(6) 0.095(8) 0.121(8) -0.009(6) 0.019(5) -0.022(5)
C4A 0.093(6) 0.088(7) 0.104(7) -0.005(5) -0.002(5) -0.008(5)
C5A 0.077(5) 0.069(6) 0.091(7) 0.014(5) 0.008(5) -0.015(5)
C6A 0.080(6) 0.107(9) 0.125(9) -0.025(6) -0.023(6) -0.006(6)
C7A 0.092(8) 0.086(7) 0.111(8) -0.008(6) 0.024(7) -0.001(5)
C8A 0.133(11) 0.111(9) 0.110(7) 0.007(7) 0.028(8) 0.009(7)
C9A 0.158(12) 0.095(8) 0.088(6) 0.008(6) 0.044(7) 0.015(7)
C10A 0.103(8) 0.110(8) 0.087(6) -0.012(5) 0.016(6) 0.011(6)
C11A 0.102(9) 0.117(9) 0.099(6) -0.006(7) 0.011(7) 0.024(7)
C12A 0.121(10) 0.101(8) 0.106(7) 0.014(7) -0.005(7) 0.019(7)
C13A 0.080(7) 0.079(6) 0.104(6) -0.006(5) 0.014(6) 0.001(5)
C14A 0.078(7) 0.082(7) 0.101(5) -0.014(5) -0.015(5) -0.006(5)
C15A 0.063(6) 0.098(7) 0.102(5) -0.001(5) 0.015(5) -0.004(5)
C16A 0.128(10) 0.070(8) 0.209(13) 0.030(9) 0.006(9) -0.010(6)
C17A 0.156(13) 0.117(11) 0.209(11) 0.092(11) 0.025(10) -0.001(8)
C18A 0.083(8) 0.133(11) 0.152(8) 0.037(8) 0.001(7) -0.026(6)
C19A 0.077(7) 0.093(8) 0.121(8) -0.003(6) -0.005(6) -0.026(4)
C20A 0.073(8) 0.150(11) 0.111(7) 0.013(7) 0.004(6) -0.021(6)
C21A 0.090(9) 0.154(12) 0.132(8) 0.029(9) -0.014(7) -0.014(7)
C22A 0.106(9) 0.132(11) 0.129(8) 0.006(8) -0.002(7) 0.018(7)
C23A 0.065(7) 0.114(8) 0.111(6) -0.007(6) -0.007(5) -0.006(5)
C24A 0.077(6) 0.094(7) 0.096(6) -0.008(5) 0.003(5) -0.028(5)
C25A 0.094(9) 0.146(8) 0.138(8) -0.006(7) -0.006(7) 0.037(9)
C26A 0.046(6) 0.129(7) 0.176(9) -0.006(6) 0.017(7) 0.029(6)
C27A 0.056(7) 0.170(8) 0.143(9) -0.027(7) 0.015(7) 0.010(8)
C28A 0.060(7) 0.177(9) 0.149(9) 0.016(7) -0.003(7) -0.007(8)
C29A 0.071(7) 0.133(7) 0.153(9) 0.002(7) 0.006(7) 0.002(7)
C30A 0.099(10) 0.210(17) 0.176(12) 0.003(10) -0.045(10) 0.062(12)
C31A 0.084(9) 0.142(8) 0.260(18) 0.028(11) 0.085(11) 0.064(8)
C32A 0.135(14) 0.252(18) 0.171(13) -0.115(15) 0.046(10) 0.038(13)
C33A 0.20(2) 0.232(18) 0.139(12) 0.040(13) 0.012(13) 0.002(18)
C34A 0.20(2) 0.147(10) 0.27(2) -0.023(13) 0.040(19) -0.061(14)
C35A 0.136(8) 0.214(16) 0.203(14) -0.148(10) 0.029(9) -0.082(9)
C36A 0.177(11) 0.160(15) 0.287(18) -0.116(11) 0.030(11) -0.073(11)
C37A 0.183(11) 0.146(14) 0.359(19) -0.173(12) 0.024(12) 0.015(10)
C38A 0.158(9) 0.240(19) 0.341(19) -0.205(13) 0.093(11) -0.040(12)
C39A 0.186(10) 0.196(15) 0.233(14) -0.162(10) 0.076(11) -0.073(11)
C40A 0.153(10) 0.29(3) 0.28(3) -0.13(2) 0.046(14) -0.028(16)
C41A 0.31(3) 0.17(2) 0.32(2) -0.057(17) 0.027(19) -0.12(2)
C42A 0.35(3) 0.18(2) 0.58(4) -0.18(2) -0.09(3) 0.13(2)
C43A 0.183(11) 0.42(3) 0.43(3) -0.35(2) 0.153(17) -0.067(17)
C44A 0.37(3) 0.41(3) 0.180(16) -0.130(14) -0.003(16) -0.25(2)
N1B 0.111(7) 0.171(7) 0.161(7) 0.084(6) -0.007(5) 0.018(6)
N2B 0.048(5) 0.175(9) 0.159(9) 0.003(8) -0.001(5) 0.035(6)
N3B 0.092(7) 0.109(6) 0.124(8) -0.053(6) -0.031(5) 0.026(5)
N4B 0.209(10) 0.139(8) 0.078(7) -0.029(6) -0.080(6) 0.007(7)
C1B 0.125(9) 0.145(10) 0.113(7) 0.018(7) -0.017(7) 0.039(8)
C2B 0.056(6) 0.130(9) 0.109(7) 0.013(6) -0.001(5) 0.004(5)
C3B 0.101(8) 0.098(8) 0.112(6) -0.002(6) -0.016(6) 0.010(6)
C4B 0.072(7) 0.165(10) 0.116(7) 0.011(7) -0.009(6) 0.032(7)
C5B 0.108(10) 0.190(14) 0.131(8) 0.026(9) 0.003(8) 0.065(9)
C6B 0.096(9) 0.164(12) 0.120(7) 0.006(8) -0.022(7) 0.042(8)
C7B 0.155(12) 0.149(11) 0.186(14) 0.091(10) 0.007(9) 0.029(9)
C8B 0.186(15) 0.169(11) 0.181(16) 0.070(11) 0.015(11) 0.016(11)
C9B 0.149(13) 0.195(10) 0.125(11) 0.071(9) -0.020(8) 0.016(10)
C10B 0.106(9) 0.193(10) 0.140(10) 0.068(9) -0.016(6) 0.032(8)
C11B 0.127(13) 0.158(10) 0.227(17) 0.014(12) 0.044(11) 0.013(10)
C12B 0.117(12) 0.172(10) 0.224(17) 0.012(12) 0.033(11) 0.019(10)
C13B 0.085(9) 0.174(10) 0.132(10) 0.035(8) -0.006(6) 0.028(8)
C14B 0.079(8) 0.178(8) 0.122(10) 0.001(8) 0.010(6) 0.023(7)
C15B 0.092(8) 0.159(8) 0.126(8) 0.028(8) -0.007(6) 0.039(6)
C16B 0.152(12) 0.140(10) 0.114(10) -0.029(8) -0.005(7) 0.037(9)
C17B 0.160(14) 0.117(7) 0.171(13) -0.059(8) 0.016(9) -0.004(9)
C18B 0.129(11) 0.121(7) 0.121(10) -0.042(7) -0.008(7) 0.024(8)
C19B 0.086(7) 0.144(7) 0.081(7) -0.028(6) -0.037(4) 0.030(6)
C20B 0.236(17) 0.138(8) 0.116(12) 0.000(10) -0.062(10) 0.039(10)
C21B 0.226(18) 0.169(10) 0.136(14) -0.028(11) -0.050(10) -0.014(12)
C22B 0.145(11) 0.162(11) 0.181(14) -0.031(11) -0.067(8) -0.017(9)
C23B 0.153(12) 0.144(7) 0.134(11) -0.002(8) -0.059(9) 0.018(8)
C24B 0.079(7) 0.156(7) 0.111(8) -0.016(7) -0.039(5) 0.025(6)
C25B 0.288(16) 0.39(2) 0.075(9) -0.083(14) 0.107(12) -0.058(14)
C26B 0.251(16) 0.347(19) 0.146(14) -0.169(16) 0.054(14) -0.065(14)
C27B 0.273(17) 0.39(2) 0.175(16) -0.11(2) 0.124(17) -0.054(15)
C28B 0.289(16) 0.41(2) 0.169(16) -0.10(2) 0.111(17) -0.019(16)
C29B 0.337(18) 0.39(2) 0.154(16) -0.083(19) 0.124(18) -0.028(16)
C30B 0.283(17) 0.48(4) 0.083(11) -0.098(19) 0.042(14) -0.13(2)
C31B 0.36(3) 0.40(2) 0.20(3) -0.18(2) 0.00(2) 0.01(2)
C32B 0.23(3) 0.45(3) 0.33(4) 0.01(4) 0.01(3) -0.07(2)
C33B 0.310(18) 0.63(5) 0.34(4) -0.04(5) 0.04(4) 0.06(3)
C34B 0.25(3) 0.41(2) 0.33(4) -0.04(4) -0.02(3) -0.04(2)
C35B 0.095(9) 0.213(11) 0.183(10) -0.033(8) -0.097(9) 0.071(9)
C36B 0.153(14) 0.211(12) 0.170(10) 0.001(9) -0.019(12) 0.074(12)
C37B 0.104(11) 0.179(10) 0.192(10) -0.027(8) -0.066(10) 0.057(9)
C38B 0.117(12) 0.236(14) 0.162(9) -0.005(9) -0.083(10) 0.015(11)
C39B 0.106(11) 0.190(11) 0.219(11) 0.015(9) -0.099(11) 0.044(9)
C40B 0.179(19) 0.36(2) 0.301(18) -0.17(2) -0.143(18) 0.138(19)
C41B 0.171(19) 0.37(3) 0.261(17) 0.12(2) 0.049(18) 0.140(19)
C42B 0.157(17) 0.168(11) 0.35(3) -0.046(13) -0.087(18) 0.076(12)
C43B 0.153(18) 0.37(3) 0.224(13) -0.037(16) 0.032(18) -0.09(2)
C44B 0.125(16) 0.241(18) 0.35(3) 0.010(18) -0.068(18) -0.011(15)
N1C 0.113(6) 0.114(8) 0.090(6) -0.028(5) -0.007(5) 0.014(6)
N2C 0.093(6) 0.092(6) 0.069(5) 0.003(4) 0.004(4) 0.005(5)
N3C 0.086(6) 0.114(7) 0.103(7) 0.001(5) -0.005(5) 0.009(5)
N4C 0.069(5) 0.133(8) 0.073(5) 0.003(5) 0.013(4) 0.020(5)
C1C 0.170(11) 0.127(8) 0.101(8) -0.016(7) 0.031(7) 0.033(9)
C2C 0.199(15) 0.123(7) 0.123(11) 0.009(8) 0.084(10) 0.036(10)
C3C 0.199(15) 0.127(9) 0.117(10) 0.015(8) 0.061(9) 0.050(10)
C4C 0.149(10) 0.102(6) 0.086(7) -0.003(5) 0.038(6) 0.019(7)
C5C 0.119(10) 0.112(6) 0.117(9) -0.023(7) 0.025(7) 0.013(8)
C6C 0.235(16) 0.087(7) 0.116(10) -0.010(7) 0.051(9) 0.023(9)
C7C 0.123(7) 0.119(9) 0.080(7) 0.014(6) -0.019(6) -0.025(7)
C8C 0.176(11) 0.140(12) 0.129(11) -0.026(8) -0.046(10) 0.001(11)
C9C 0.177(10) 0.084(8) 0.105(8) -0.020(6) -0.015(8) -0.003(8)
C10C 0.143(6) 0.112(9) 0.061(6) -0.022(6) -0.005(6) 0.027(7)
C11C 0.098(8) 0.151(11) 0.099(8) -0.029(7) 0.002(6) -0.017(7)
C12C 0.093(7) 0.177(14) 0.159(12) -0.037(10) -0.011(8) -0.006(9)
C13C 0.100(7) 0.122(11) 0.155(11) -0.018(8) 0.016(7) 0.016(8)
C14C 0.130(8) 0.089(8) 0.097(7) -0.010(5) -0.013(6) 0.009(7)
C15C 0.139(7) 0.100(8) 0.088(7) -0.010(5) -0.007(6) 0.033(7)
C16C 0.108(7) 0.162(13) 0.135(11) -0.010(8) 0.004(8) -0.006(9)
C17C 0.121(8) 0.128(11) 0.164(12) -0.015(9) -0.025(9) -0.011(9)
C18C 0.134(8) 0.084(8) 0.137(10) -0.016(7) -0.043(8) 0.015(7)
C19C 0.101(5) 0.103(8) 0.114(9) -0.025(7) -0.016(6) 0.004(6)
C20C 0.102(7) 0.088(8) 0.116(9) -0.008(6) 0.031(7) 0.001(6)
C21C 0.084(6) 0.117(9) 0.124(9) 0.007(7) 0.032(6) -0.010(6)
C22C 0.093(6) 0.057(6) 0.130(9) 0.011(5) 0.027(6) 0.030(5)
C23C 0.085(6) 0.115(9) 0.107(8) -0.006(6) 0.014(6) 0.009(6)
C24C 0.107(6) 0.076(6) 0.099(7) 0.000(5) 0.012(5) 0.028(5)
C25C 0.167(9) 0.052(7) 0.153(8) -0.028(7) 0.033(7) 0.037(7)
C26C 0.173(10) 0.064(7) 0.148(8) -0.016(8) -0.005(7) 0.007(8)
C27C 0.165(10) 0.086(9) 0.150(8) -0.039(8) 0.015(7) 0.008(8)
C28C 0.158(9) 0.123(11) 0.196(10) -0.075(11) 0.005(8) 0.017(9)
C29C 0.180(10) 0.100(9) 0.148(8) -0.082(8) 0.005(7) 0.044(9)
C30C 0.200(15) 0.152(16) 0.25(2) -0.024(15) 0.107(16) 0.052(13)
C31C 0.216(16) 0.118(13) 0.29(2) -0.034(16) -0.096(18) -0.003(14)
C32C 0.40(3) 0.139(15) 0.171(10) 0.028(14) 0.091(16) -0.01(2)
C33C 0.245(15) 0.29(3) 0.28(3) -0.09(2) 0.004(14) -0.21(2)
C34C 0.36(3) 0.169(18) 0.160(9) -0.082(13) -0.044(14) 0.05(2)
C35C 0.087(6) 0.097(6) 0.155(11) 0.011(7) 0.048(7) 0.022(5)
C36C 0.104(7) 0.130(7) 0.098(8) -0.016(8) 0.019(7) 0.019(6)
C37C 0.096(6) 0.158(8) 0.084(7) 0.001(7) 0.039(6) 0.017(6)
C38C 0.102(7) 0.139(7) 0.165(12) 0.058(9) 0.034(8) 0.021(6)
C39C 0.098(7) 0.096(6) 0.174(12) 0.055(7) 0.046(7) 0.025(5)
C40C 0.080(6) 0.074(8) 0.221(17) 0.000(9) 0.029(8) 0.016(5)
C41C 0.146(12) 0.122(7) 0.105(10) -0.059(8) 0.031(8) 0.005(7)
C42C 0.107(9) 0.252(17) 0.094(10) 0.008(11) 0.003(8) -0.013(10)
C43C 0.142(13) 0.199(13) 0.165(15) 0.053(14) -0.012(12) 0.066(12)
C44C 0.116(11) 0.121(9) 0.32(3) -0.042(14) 0.082(13) 0.021(8)
N1D 0.052(5) 0.100(7) 0.112(7) -0.001(6) 0.006(5) 0.029(5)
N2D 0.058(5) 0.089(6) 0.090(7) -0.025(5) -0.005(5) 0.008(5)
N3D 0.079(6) 0.094(6) 0.058(5) -0.026(5) 0.006(5) 0.016(5)
C1D 0.091(8) 0.056(6) 0.078(7) 0.003(6) 0.025(6) 0.017(6)
C2D 0.100(9) 0.112(9) 0.052(6) -0.010(7) 0.007(6) 0.075(8)
C3D 0.053(6) 0.126(10) 0.069(7) -0.014(7) 0.017(6) 0.036(7)
N4D 0.067(6) 0.114(8) 0.107(8) 0.046(7) 0.024(6) 0.025(5)
C4D 0.109(9) 0.088(8) 0.061(7) 0.014(6) -0.028(7) -0.006(7)
C5D 0.157(14) 0.118(11) 0.067(8) -0.030(8) 0.024(8) 0.053(11)
C6D 0.117(10) 0.119(10) 0.051(6) 0.015(7) 0.015(6) 0.067(9)
C7D 0.095(9) 0.155(13) 0.062(7) 0.028(7) 0.017(6) 0.091(10)
C8D 0.058(8) 0.143(13) 0.105(10) 0.004(10) 0.009(7) 0.009(8)
N5D 0.089(8) 0.131(10) 0.088(7) 0.008(7) 0.017(6) 0.046(7)
C9D 0.070(8) 0.142(12) 0.077(8) -0.040(9) 0.007(7) 0.006(7)
C10D 0.066(7) 0.092(8) 0.109(9) -0.012(7) 0.004(7) 0.008(6)
C11D 0.122(10) 0.083(8) 0.092(8) -0.021(7) 0.037(8) 0.025(8)
C12D 0.085(8) 0.146(12) 0.120(10) 0.019(9) -0.002(8) 0.042(8)
C13D 0.116(11) 0.130(11) 0.067(7) 0.026(7) 0.015(7) 0.016(10)
N6D 0.164(11) 0.123(9) 0.064(6) -0.022(6) -0.023(7) 0.094(9)
C14D 0.105(10) 0.126(12) 0.108(10) -0.043(10) 0.001(8) -0.049(9)
C15D 0.062(7) 0.087(9) 0.146(12) -0.002(8) 0.026(8) 0.014(6)
C16D 0.066(7) 0.061(6) 0.094(8) -0.008(6) 0.004(6) 0.014(6)
C17D 0.116(10) 0.061(7) 0.070(7) -0.009(5) -0.007(6) 0.025(7)
C18D 0.092(9) 0.107(11) 0.179(17) -0.063(12) -0.015(10) 0.022(8)
C1E 0.127(10) 0.132(10) 0.166(10) -0.023(7) 0.074(6) 0.043(7)
C2E 0.218(15) 0.153(12) 0.167(11) -0.022(9) 0.101(9) 0.048(9)
C3E 0.240(16) 0.158(12) 0.193(12) -0.012(11) 0.086(11) 0.126(9)
C4E 0.199(15) 0.241(18) 0.187(13) -0.033(10) 0.050(11) 0.135(10)
C5E 0.147(12) 0.233(15) 0.174(12) -0.068(9) 0.040(9) 0.072(10)
C6E 0.157(11) 0.146(10) 0.143(9) -0.077(7) 0.038(7) 0.051(7)
C7E 0.127(10) 0.123(10) 0.203(12) -0.070(7) 0.063(7) 0.028(7)
C8E 0.132(12) 0.184(14) 0.265(16) -0.080(11) 0.065(10) 0.025(9)
C9E 0.120(11) 0.238(16) 0.281(18) -0.136(12) 0.045(10) 0.046(11)
C10E 0.112(11) 0.279(18) 0.228(15) -0.113(11) 0.016(10) 0.086(10)
C11E 0.141(13) 0.138(12) 0.309(19) -0.103(11) 0.119(11) -0.007(10)
C12E 0.196(17) 0.134(12) 0.271(17) -0.030(12) 0.154(10) 0.001(10)
C13E 0.137(10) 0.128(9) 0.165(10) -0.038(7) 0.089(6) 0.027(7)
C14E 0.184(14) 0.122(10) 0.215(13) -0.036(8) 0.092(9) 0.032(8)
C15E 0.187(15) 0.176(13) 0.230(14) 0.011(12) 0.088(10) 0.120(9)
C16E 0.222(15) 0.183(13) 0.141(10) -0.043(8) 0.052(10) 0.130(9)
C17E 0.191(14) 0.201(15) 0.168(11) -0.046(9) 0.033(9) 0.064(9)
C18E 0.117(7) 0.134(7) 0.163(7) -0.022(6) 0.046(6) 0.052(5)
C19E 0.098(8) 0.130(9) 0.183(10) -0.034(7) 0.068(6) 0.039(6)
C20E 0.121(12) 0.168(13) 0.263(16) -0.031(11) 0.059(9) 0.023(8)
C21E 0.078(9) 0.243(15) 0.273(17) -0.084(11) 0.049(9) 0.058(9)
C22E 0.161(12) 0.205(14) 0.201(13) -0.112(9) 0.028(10) 0.094(9)
C23E 0.180(14) 0.123(12) 0.308(19) -0.050(11) 0.111(11) 0.027(10)
C24E 0.234(18) 0.131(12) 0.228(15) -0.036(11) 0.141(11) 0.036(10)
O1F 0.224(13) 0.133(9) 0.206(13) 0.021(8) 0.067(11) 0.030(8)
O2F 0.103(8) 0.204(12) 0.175(10) 0.006(9) 0.020(7) 0.045(7)
O3F 0.171(10) 0.206(12) 0.112(8) -0.039(7) -0.013(7) 0.052(8)
O4F 0.141(10) 0.251(14) 0.294(17) -0.175(13) -0.036(10) 0.020(8)
N1F 0.168(11) 0.149(11) 0.157(10) 0.016(8) 0.067(8) 0.053(7)
N2F 0.131(10) 0.202(12) 0.196(11) -0.116(9) -0.018(9) 0.060(8)
C1F 0.075(8) 0.142(11) 0.202(12) -0.101(9) 0.047(7) 0.004(8)
C2F 0.139(14) 0.076(9) 0.30(2) -0.048(12) 0.100(14) 0.020(9)
C3F 0.105(13) 0.131(14) 0.34(3) -0.103(17) 0.070(16) 0.031(10)
C4F 0.131(11) 0.152(14) 0.164(11) -0.002(10) 0.088(8) 0.058(11)
C5F 0.105(12) 0.093(10) 0.197(18) -0.017(11) 0.082(12) -0.018(9)
C6F 0.095(10) 0.080(9) 0.141(12) -0.084(9) 0.020(8) -0.003(7)
C7F 0.094(9) 0.133(11) 0.140(10) -0.051(8) 0.010(7) 0.041(9)
C8F 0.120(10) 0.068(7) 0.108(9) -0.027(7) -0.022(8) 0.006(7)
C9F 0.074(7) 0.072(7) 0.112(9) -0.045(7) 0.017(7) -0.001(6)
C10F 0.114(10) 0.137(12) 0.117(9) -0.012(8) 0.045(7) 0.061(9)
C11F 0.108(9) 0.130(10) 0.121(9) 0.000(7) 0.047(7) 0.060(7)
C12F 0.138(13) 0.184(17) 0.226(18) 0.100(15) 0.049(10) 0.021(12)
C13F 0.171(13) 0.133(12) 0.170(13) 0.005(9) 0.078(9) 0.040(9)
C14F 0.100(9) 0.163(11) 0.238(15) -0.140(10) -0.006(9) 0.040(8)
C15F 0.24(3) 0.39(4) 0.28(2) -0.02(2) -0.16(2) 0.09(2)
C16F 0.131(12) 0.176(14) 0.181(14) -0.049(10) -0.022(10) 0.045(9)
C1G 0.135(11) 0.138(11) 0.207(13) -0.023(9) 0.056(10) 0.033(7)
C2G 0.090(8) 0.097(8) 0.163(10) -0.029(6) 0.030(6) 0.045(5)
C3G 0.106(8) 0.117(8) 0.123(8) -0.019(6) 0.019(6) 0.069(5)
C4G 0.181(13) 0.148(11) 0.132(10) -0.022(7) 0.012(8) 0.110(8)
C5G 0.214(16) 0.214(15) 0.132(11) 0.022(10) 0.083(9) 0.108(10)
C6G 0.221(16) 0.157(12) 0.185(15) 0.000(10) 0.100(10) 0.065(10)
C7G 0.127(11) 0.143(11) 0.275(16) -0.081(11) 0.096(10) 0.012(8)
C8G 0.109(12) 0.231(16) 0.269(18) -0.121(12) 0.032(11) -0.039(11)
C9G 0.113(11) 0.193(13) 0.232(14) -0.084(10) -0.018(9) 0.023(8)
C10G 0.086(9) 0.235(15) 0.220(15) -0.134(10) -0.040(9) 0.042(9)
C11G 0.154(13) 0.218(14) 0.165(12) -0.107(9) -0.020(9) 0.086(8)
C12G 0.161(11) 0.170(11) 0.121(9) -0.049(7) 0.017(7) 0.049(8)
C13G 0.111(8) 0.115(8) 0.122(8) -0.042(6) 0.019(6) 0.069(5)
C14G 0.070(7) 0.120(9) 0.174(10) -0.054(6) 0.010(6) 0.037(5)
C15G 0.212(10) 0.196(10) 0.201(10) 0.009(7) 0.031(8) 0.037(7)
C16G 0.206(14) 0.129(12) 0.201(14) -0.012(9) 0.087(9) 0.030(9)
C17G 0.165(12) 0.116(10) 0.203(13) -0.038(8) 0.061(8) 0.010(8)
C18G 0.142(11) 0.147(11) 0.271(15) -0.119(10) 0.077(9) 0.011(8)
C19G 0.120(12) 0.211(16) 0.283(17) -0.140(11) 0.017(11) -0.008(10)
C20G 0.104(9) 0.164(11) 0.213(12) -0.111(9) -0.009(8) 0.056(7)
C21G 0.079(7) 0.101(7) 0.138(8) -0.057(5) 0.005(6) 0.049(5)
C22G 0.113(8) 0.088(7) 0.138(8) -0.037(5) 0.044(6) 0.038(5)
C23G 0.135(12) 0.228(16) 0.206(14) -0.145(9) -0.070(11) 0.098(9)
C24G 0.217(18) 0.219(17) 0.183(14) -0.068(11) -0.052(11) 0.146(10)
N1H 0.072(6) 0.076(6) 0.082(6) -0.035(5) 0.005(5) 0.022(5)
N2H 0.072(5) 0.072(5) 0.071(5) -0.007(4) 0.013(4) 0.032(5)
N3H 0.065(5) 0.072(5) 0.056(5) -0.015(4) -0.007(4) 0.020(4)
C1H 0.073(7) 0.080(7) 0.071(7) -0.026(6) -0.014(6) 0.032(6)
C2H 0.055(6) 0.060(6) 0.080(7) -0.005(5) 0.005(5) 0.006(5)
C3H 0.073(7) 0.080(7) 0.057(6) -0.010(5) 0.008(5) 0.022(6)
N4H 0.117(9) 0.103(8) 0.072(6) -0.011(6) 0.018(7) -0.011(6)
C4H 0.107(9) 0.082(8) 0.070(7) -0.014(6) -0.003(7) 0.014(7)
C5H 0.080(7) 0.082(7) 0.061(6) -0.026(6) -0.001(5) -0.023(6)
C6H 0.088(8) 0.066(6) 0.062(6) -0.011(5) 0.010(6) 0.011(6)
C7H 0.078(8) 0.134(11) 0.081(8) -0.003(7) 0.014(7) 0.011(8)
C8H 0.081(9) 0.156(14) 0.129(13) -0.075(12) 0.006(8) -0.002(9)
N5H 0.133(10) 0.094(8) 0.093(7) -0.023(7) -0.061(7) 0.040(7)
C9H 0.087(8) 0.097(9) 0.129(11) -0.025(9) -0.057(8) 0.026(7)
C10H 0.130(11) 0.088(8) 0.082(8) -0.001(6) -0.025(8) 0.023(8)
C11H 0.070(7) 0.154(12) 0.055(6) 0.029(8) -0.003(5) -0.006(8)
C12H 0.120(10) 0.077(8) 0.082(8) -0.035(7) 0.005(8) 0.007(7)
C13H 0.084(8) 0.076(8) 0.121(10) -0.035(7) -0.027(8) 0.027(7)
N6H 0.069(6) 0.075(6) 0.107(7) 0.002(5) 0.019(6) -0.017(5)
C14H 0.092(9) 0.099(9) 0.060(6) 0.014(6) 0.008(6) 0.047(8)
C15H 0.086(8) 0.121(10) 0.075(7) -0.011(7) 0.015(6) 0.000(7)
C16H 0.091(7) 0.075(7) 0.060(6) -0.027(5) -0.021(5) 0.052(6)
C17H 0.080(7) 0.078(7) 0.069(6) -0.016(6) 0.003(5) -0.015(6)
C18H 0.035(5) 0.099(9) 0.140(10) 0.009(8) -0.030(6) -0.002(5)
C1I 0.203(14) 0.219(15) 0.225(14) -0.049(10) 0.103(10) 0.107(9)
C2I 0.171(12) 0.195(13) 0.245(14) -0.054(10) 0.074(9) 0.121(8)
C3I 0.216(16) 0.227(17) 0.242(17) -0.072(12) 0.062(11) 0.095(11)
C4I 0.230(16) 0.25(2) 0.193(16) -0.096(12) 0.067(11) 0.073(13)
C5I 0.264(19) 0.25(2) 0.218(16) -0.080(13) 0.075(13) 0.076(14)
C6I 0.254(17) 0.195(17) 0.222(15) -0.068(11) 0.085(11) 0.084(12)
C7I 0.26(2) 0.23(2) 0.212(15) -0.049(12) 0.086(15) 0.080(14)
C8I 0.25(2) 0.27(2) 0.211(16) -0.019(14) 0.130(13) 0.056(15)
C9I 0.188(15) 0.222(16) 0.283(18) -0.008(13) 0.079(13) 0.114(10)
C10I 0.26(2) 0.25(2) 0.29(2) -0.029(16) 0.080(16) 0.046(15)
C11I 0.244(18) 0.24(2) 0.26(2) -0.070(14) 0.071(15) 0.067(13)
C12I 0.230(16) 0.230(17) 0.237(16) -0.073(12) 0.082(11) 0.101(11)
C13I 0.239(17) 0.272(18) 0.219(15) -0.036(12) 0.090(11) 0.058(12)
C14I 0.221(15) 0.204(16) 0.234(14) -0.031(11) 0.091(11) 0.100(9)
C15I 0.273(18) 0.208(18) 0.259(19) -0.085(13) 0.054(13) 0.114(13)
C16I 0.251(18) 0.231(19) 0.246(17) -0.062(14) 0.040(13) 0.116(14)
C17I 0.229(16) 0.212(16) 0.211(14) -0.065(11) 0.056(12) 0.131(11)
C18I 0.210(14) 0.200(13) 0.196(13) -0.055(9) 0.081(9) 0.123(9)
C19I 0.191(14) 0.216(14) 0.209(13) -0.058(10) 0.084(9) 0.113(9)
C20I 0.223(18) 0.256(18) 0.227(16) -0.037(12) 0.061(13) 0.088(11)
C21I 0.243(19) 0.259(17) 0.190(15) -0.052(12) 0.098(12) 0.103(13)
C22I 0.219(17) 0.263(19) 0.168(12) -0.050(11) 0.092(11) 0.129(12)
C23I 0.201(18) 0.252(18) 0.26(2) -0.049(14) 0.071(13) 0.085(12)
C24I 0.240(18) 0.24(2) 0.233(19) -0.078(13) 0.060(13) 0.064(13)

loop_
_atom_type_symbol
_atom_type_description
_atom_type_scat_dispersion_real
_atom_type_scat_dispersion_imag
_atom_type_scat_source
C C 0.0019 0.0011 'International Tables Vol C Tables 4.2.6.8 and 6.1.1.4'
H H 0.0000 0.0000 'International Tables Vol C Tables 4.2.6.8 and 6.1.1.4'
N N 0.0040 0.0023 'International Tables Vol C Tables 4.2.6.8 and 6.1.1.4'
O O 0.0074 0.0043 'International Tables Vol C Tables 4.2.6.8 and 6.1.1.4'
Ir Ir -0.6668 6.2529 'International Tables Vol C Tables 4.2.6.8 and 6.1.1.4'

loop_
_geom_angle_atom_site_label_1
_geom_angle_atom_site_label_2
_geom_angle_atom_site_label_3
_geom_angle
N1A Ir1 N2A 87.4(4)
N1A Ir1 C26A 111.3(4)
N2A Ir1 C26A 160.5(4)
N1A Ir1 N4D 87.1(5)
N2A Ir1 N4D 83.6(4)
C26A Ir1 N4D 102.2(3)
N1A Ir1 C27A 149.3(4)
N2A Ir1 C27A 123.2(4)
C26A Ir1 C27A 38.28(12)
N4D Ir1 C27A 95.8(3)
N1A Ir1 C25A 93.8(4)
N2A Ir1 C25A 139.3(4)
C26A Ir1 C25A 38.23(13)
N4D Ir1 C25A 137.0(4)
C27A Ir1 C25A 63.64(15)
N1A Ir1 C28A 149.4(4)
N2A Ir1 C28A 97.7(4)
C26A Ir1 C28A 63.41(15)
N4D Ir1 C28A 123.3(4)
C27A Ir1 C28A 37.70(13)
C25A Ir1 C28A 62.98(16)
N1A Ir1 C29A 112.2(4)
N2A Ir1 C29A 105.2(4)
C26A Ir1 C29A 63.36(16)
N4D Ir1 C29A 158.7(4)
C27A Ir1 C29A 63.01(16)
C25A Ir1 C29A 37.63(14)
C28A Ir1 C29A 37.33(13)
N4A Ir2 N3A 88.2(4)
N4A Ir2 C35A 98.7(5)
N3A Ir2 C35A 120.6(4)
N4A Ir2 C39A 105.4(5)
N3A Ir2 C39A 156.6(4)
C35A Ir2 C39A 39.54(17)
N4A Ir2 N4H 90.2(4)
N3A Ir2 N4H 86.4(4)
C35A Ir2 N4H 151.6(4)
C39A Ir2 N4H 112.1(4)
N4A Ir2 C36A 126.5(5)
N3A Ir2 C36A 91.6(4)
C35A Ir2 C36A 38.97(16)
C39A Ir2 C36A 65.01(18)
N4H Ir2 C36A 143.2(5)
N4A Ir2 C38A 139.8(6)
N3A Ir2 C38A 132.0(6)
C35A Ir2 C38A 64.74(19)
C39A Ir2 C38A 38.40(16)
N4H Ir2 C38A 91.2(4)
C36A Ir2 C38A 63.5(2)
N4A Ir2 C37A 162.6(4)
N3A Ir2 C37A 98.0(5)
C35A Ir2 C37A 64.2(2)
C39A Ir2 C37A 63.81(19)
N4H Ir2 C37A 106.3(4)
C36A Ir2 C37A 37.63(18)
C38A Ir2 C37A 37.35(16)
N1B Ir3 N2B 90.3(6)
N1B Ir3 C25B 105.5(7)
N2B Ir3 C25B 157.2(6)
N1B Ir3 C26B 144.7(7)
N2B Ir3 C26B 122.2(7)
C25B Ir3 C26B 39.44(18)
N1B Ir3 N5D 84.7(5)
N2B Ir3 N5D 86.9(4)
C25B Ir3 N5D 110.5(6)
C26B Ir3 N5D 108.3(6)
N1B Ir3 C29B 85.5(6)
N2B Ir3 C29B 130.6(6)
C25B Ir3 C29B 38.0(2)
C26B Ir3 C29B 63.6(2)
N5D Ir3 C29B 141.3(7)
N1B Ir3 C27B 138.9(7)
N2B Ir3 C27B 93.8(5)
C25B Ir3 C27B 63.4(2)
C26B Ir3 C27B 37.7(2)
N5D Ir3 C27B 136.3(7)
C29B Ir3 C27B 61.3(3)
N1B Ir3 C28B 103.1(7)
N2B Ir3 C28B 98.8(5)
C25B Ir3 C28B 62.0(3)
C26B Ir3 C28B 61.9(3)
N5D Ir3 C28B 170.2(5)
C29B Ir3 C28B 36.0(2)
C27B Ir3 C28B 35.9(2)
N4B Ir4 N3B 88.8(5)
N4B Ir4 C36B 96.0(5)
N3B Ir4 C36B 133.6(4)
N4B Ir4 C35B 115.5(4)
N3B Ir4 C35B 98.9(4)
C36B Ir4 C35B 38.27(14)
N4B Ir4 C37B 112.3(5)
N3B Ir4 C37B 156.6(4)
C36B Ir4 C37B 38.21(17)
C35B Ir4 C37B 63.51(18)
N4B Ir4 N5H 87.0(5)
N3B Ir4 N5H 88.3(4)
C36B Ir4 N5H 138.0(4)
C35B Ir4 N5H 156.3(5)
C37B Ir4 N5H 102.4(4)
N4B Ir4 C39B 153.0(4)
N3B Ir4 C39B 93.9(4)
C36B Ir4 C39B 63.21(17)
C35B Ir4 C39B 37.54(15)
C37B Ir4 C39B 62.69(19)
N5H Ir4 C39B 119.9(5)
N4B Ir4 C38B 149.2(5)
N3B Ir4 C38B 121.9(5)
C36B Ir4 C38B 63.15(19)
C35B Ir4 C38B 62.72(19)
C37B Ir4 C38B 37.46(16)
N5H Ir4 C38B 94.3(4)
C39B Ir4 C38B 37.09(16)
N2C Ir5 N1C 86.8(4)
N2C Ir5 C29C 110.0(5)
N1C Ir5 C29C 160.4(6)
N2C Ir5 C25C 148.4(5)
N1C Ir5 C25C 124.6(6)
C29C Ir5 C25C 38.5(6)
N2C Ir5 C27C 111.5(5)
N1C Ir5 C27C 101.0(5)
C29C Ir5 C27C 64.0(5)
C25C Ir5 C27C 62.6(5)
N2C Ir5 C26C 148.4(5)
N1C Ir5 C26C 97.5(5)
C29C Ir5 C26C 62.9(6)
C25C Ir5 C26C 36.7(5)
C27C Ir5 C26C 36.9(5)
N2C Ir5 N6D 89.8(4)
N1C Ir5 N6D 84.5(4)
C29C Ir5 N6D 105.0(5)
C25C Ir5 N6D 96.8(4)
C27C Ir5 N6D 158.1(5)
C26C Ir5 N6D 121.7(5)
N2C Ir5 C28C 91.7(5)
N1C Ir5 C28C 136.6(5)
C29C Ir5 C28C 37.1(6)
C25C Ir5 C28C 63.4(6)
C27C Ir5 C28C 40.3(5)
C26C Ir5 C28C 63.8(6)
N6D Ir5 C28C 139.0(5)
N4C Ir6 N3C 86.3(4)
N4C Ir6 N6H 85.0(4)
N3C Ir6 N6H 86.8(4)
N4C Ir6 C36C 132.9(4)
N3C Ir6 C36C 140.8(4)
N6H Ir6 C36C 95.1(3)
N4C Ir6 C37C 101.1(3)
N3C Ir6 C37C 155.9(4)
N6H Ir6 C37C 116.6(4)
C36C Ir6 C37C 37.89(14)
N4C Ir6 C35C 162.2(3)
N3C Ir6 C35C 104.9(4)
N6H Ir6 C35C 109.1(3)
C36C Ir6 C35C 37.83(14)
C37C Ir6 C35C 63.20(17)
N4C Ir6 C38C 99.5(3)
N3C Ir6 C38C 118.7(4)
N6H Ir6 C38C 154.3(4)
C36C Ir6 C38C 63.16(17)
C37C Ir6 C38C 37.73(14)
C35C Ir6 C38C 62.99(19)
N4C Ir6 C39C 129.3(4)
N3C Ir6 C39C 94.4(4)
N6H Ir6 C39C 145.7(3)
C36C Ir6 C39C 63.10(18)
C37C Ir6 C39C 63.03(18)
C35C Ir6 C39C 37.64(14)
C38C Ir6 C39C 37.58(15)
C7A N1A C10A 105.1(11)
C7A N1A Ir1 127.0(9)
C10A N1A Ir1 125.9(9)
C11A N2A C14A 109.6(10)
C11A N2A Ir1 122.6(9)
C14A N2A Ir1 125.8(8)
C16A N3A C19A 105.9(12)
C16A N3A Ir2 126.5(10)
C19A N3A Ir2 127.5(9)
C20A N4A C23A 101.7(11)
C20A N4A Ir2 130.7(10)
C23A N4A Ir2 127.5(9)
C2A C1A C6A 120.0
C2A C1A C15A 117.3(6)
C6A C1A C15A 122.4(6)
C1A C2A C3A 120.0
C2A C3A C4A 120.0
C5A C4A C3A 120.0
C5A C4A C24A 123.2(6)
C3A C4A C24A 116.5(6)
C6A C5A C4A 120.0
C5A C6A C1A 120.0
N1A C7A C8A 114.5(13)
C7A C8A C9A 103.5(13)
C10A C9A C8A 108.6(12)
C9A C10A C15A 134.4(12)
C9A C10A N1A 108.1(12)
C15A C10A N1A 117.2(11)
N2A C11A C12A 110.8(12)
C13A C12A C11A 102.9(12)
C12A C13A C14A 113.2(11)
C15A C14A N2A 125.4(12)
C15A C14A C13A 130.9(12)
N2A C14A C13A 103.4(10)
C14A C15A C10A 132.3(12)
C14A C15A C1A 117.8(11)
C10A C15A C1A 109.6(10)
C17A C16A N3A 112.8(13)
C16A C17A C18A 106.9(13)
C17A C18A C19A 108.5(12)
C24A C19A N3A 123.7(12)
C24A C19A C18A 130.5(13)
N3A C19A C18A 105.7(11)
C21A C20A N4A 111.7(14)
C20A C21A C22A 113.2(15)
C21A C22A C23A 105.0(14)
C24A C23A C22A 133.1(14)
C24A C23A N4A 118.7(12)
C22A C23A N4A 108.2(12)
C19A C24A C23A 132.5(13)
C19A C24A C4A 116.2(11)
C23A C24A C4A 111.3(11)
C26A C25A C29A 108.0
C26A C25A C30A 128.4(9)
C29A C25A C30A 123.4(10)
C26A C25A Ir1 69.8(3)
C29A C25A Ir1 72.7(3)
C30A C25A Ir1 126.5(8)
C27A C26A C25A 108.0
C27A C26A C31A 125.1(10)
C25A C26A C31A 126.6(10)
C27A C26A Ir1 71.7(3)
C25A C26A Ir1 71.9(3)
C31A C26A Ir1 126.2(6)
C26A C27A C28A 108.0
C26A C27A C32A 127.4(10)
C28A C27A C32A 124.6(10)
C26A C27A Ir1 70.0(3)
C28A C27A Ir1 72.7(3)
C32A C27A Ir1 123.1(7)
C29A C28A C27A 108.0
C29A C28A C33A 122.3(10)
C27A C28A C33A 129.6(10)
C29A C28A Ir1 71.4(3)
C27A C28A Ir1 69.6(3)
C33A C28A Ir1 127.1(9)
C28A C29A C25A 108.0
C28A C29A C34A 129.1(11)
C25A C29A C34A 122.6(11)
C28A C29A Ir1 71.2(3)
C25A C29A Ir1 69.7(3)
C34A C29A Ir1 129.3(10)
C39A C35A C36A 108.0
C39A C35A C40A 125.4(6)
C36A C35A C40A 126.6(6)
C39A C35A Ir2 71.1(4)
C36A C35A Ir2 73.5(5)
C40A C35A Ir2 121.1(10)
C37A C36A C35A 108.0
C37A C36A C41A 126.4(6)
C35A C36A C41A 125.4(6)
C37A C36A Ir2 73.8(4)
C35A C36A Ir2 67.6(4)
C41A C36A Ir2 120.0(9)
C36A C37A C38A 108.0
C36A C37A C42A 127.2(6)
C38A C37A C42A 124.7(6)
C36A C37A Ir2 68.6(4)
C38A C37A Ir2 70.1(4)
C42A C37A Ir2 129.4(10)
C39A C38A C37A 108.0
C39A C38A C43A 126.8(6)
C37A C38A C43A 125.2(6)
C39A C38A Ir2 67.4(4)
C37A C38A Ir2 72.6(5)
C43A C38A Ir2 123.3(8)
C35A C39A C38A 108.0
C35A C39A C44A 125.4(6)
C38A C39A C44A 126.6(6)
C35A C39A Ir2 69.4(4)
C38A C39A Ir2 74.2(4)
C44A C39A Ir2 122.9(10)
C7B N1B C10B 101.0(13)
C7B N1B Ir3 132.7(12)
C10B N1B Ir3 126.3(11)
C11B N2B C14B 109.2(12)
C11B N2B Ir3 121.2(10)
C14B N2B Ir3 127.9(10)
C16B N3B C19B 108.6(11)
C16B N3B Ir4 120.2(8)
C19B N3B Ir4 130.2(10)
C20B N4B C23B 109.2(15)
C20B N4B Ir4 125.2(13)
C23B N4B Ir4 125.6(11)
C2B C1B C6B 120.0
C2B C1B C15B 116.5(7)
C6B C1B C15B 123.5(7)
C3B C2B C1B 120.0
C2B C3B C4B 120.0
C3B C4B C5B 120.0
C3B C4B C24B 121.2(8)
C5B C4B C24B 118.7(8)
C6B C5B C4B 120.0
C5B C6B C1B 120.0
C8B C7B N1B 113.3(15)
C9B C8B C7B 108.0(15)
C8B C9B C10B 108.6(15)
C15B C10B C9B 125.8(17)
C15B C10B N1B 125.2(17)
C9B C10B N1B 108.8(13)
N2B C11B C12B 107.7(14)
C13B C12B C11B 108.1(14)
C12B C13B C14B 108.6(13)
C15B C14B C13B 134.3(14)
C15B C14B N2B 120.1(14)
C13B C14B N2B 105.4(12)
C10B C15B C14B 128.5(17)
C10B C15B C1B 117.3(16)
C14B C15B C1B 114.2(14)
N3B C16B C17B 108.7(12)
C18B C17B C16B 107.2(13)
C17B C18B C19B 109.6(11)
N3B C19B C18B 105.7(11)
N3B C19B C24B 121.4(13)
C18B C19B C24B 132.4(12)
N4B C20B C21B 108.3(16)
C20B C21B C22B 108.6(15)
C23B C22B C21B 108.2(15)
C22B C23B C24B 125.3(16)
C22B C23B N4B 105.3(14)
C24B C23B N4B 128.3(16)
C23B C24B C4B 122.8(16)
C23B C24B C19B 123.2(14)
C4B C24B C19B 113.8(14)
C26B C25B C29B 108.0
C26B C25B C30B 124.9(16)
C29B C25B C30B 126.8(16)
C26B C25B Ir3 70.8(7)
C29B C25B Ir3 76.6(6)
C30B C25B Ir3 123.3(10)
C27B C26B C25B 108.0
C27B C26B C31B 122.7(17)
C25B C26B C31B 129.3(17)
C27B C26B Ir3 77.0(6)
C25B C26B Ir3 69.8(6)
C31B C26B Ir3 119.6(12)
C26B C27B C28B 108.0
C26B C27B C32B 124.6(17)
C28B C27B C32B 127.3(17)
C26B C27B Ir3 65.3(5)
C28B C27B Ir3 75.1(6)
C32B C27B Ir3 127.1(15)
C29B C28B C27B 108.0
C29B C28B C33B 124.7(18)
C27B C28B C33B 126.9(18)
C29B C28B Ir3 68.3(5)
C27B C28B Ir3 69.0(6)
C33B C28B Ir3 133.4(15)
C28B C29B C25B 108.0
C28B C29B C34B 123.0(16)
C25B C29B C34B 129.0(16)
C28B C29B Ir3 75.8(6)
C25B C29B Ir3 65.4(5)
C34B C29B Ir3 122.8(15)
C39B C35B C36B 108.0
C39B C35B C40B 125.7(6)
C36B C35B C40B 126.3(6)
C39B C35B Ir4 73.2(4)
C36B C35B Ir4 69.8(4)
C40B C35B Ir4 120.9(8)
C37B C36B C35B 108.0
C37B C36B C41B 127.1(6)
C35B C36B C41B 124.9(6)
C37B C36B Ir4 72.2(4)
C35B C36B Ir4 71.9(4)
C41B C36B Ir4 123.1(9)
C36B C37B C38B 108.0
C36B C37B C42B 125.7(6)
C38B C37B C42B 126.3(6)
C36B C37B Ir4 69.6(4)
C38B C37B Ir4 73.1(4)
C42B C37B Ir4 124.0(8)
C39B C38B C37B 108.0
C39B C38B C43B 124.7(6)
C37B C38B C43B 126.9(6)
C39B C38B Ir4 71.3(4)
C37B C38B Ir4 69.4(4)
C43B C38B Ir4 130.3(10)
C35B C39B C38B 108.0
C35B C39B C44B 124.7(6)
C38B C39B C44B 126.4(6)
C35B C39B Ir4 69.3(4)
C38B C39B Ir4 71.6(4)
C44B C39B Ir4 133.1(9)
C7C N1C C10C 111.3(12)
C7C N1C Ir5 124.8(10)
C10C N1C Ir5 123.9(9)
C14C N2C C11C 106.2(9)
C14C N2C Ir5 131.0(7)
C11C N2C Ir5 122.9(7)
C16C N3C C19C 108.4(13)
C16C N3C Ir6 119.3(11)
C19C N3C Ir6 130.9(9)
C20C N4C C23C 107.5(10)
C20C N4C Ir6 124.3(8)
C23C N4C Ir6 128.2(9)
C2C C1C C6C 120.0
C2C C1C C15C 118.5(9)
C6C C1C C15C 121.5(9)
C3C C2C C1C 120.0
C2C C3C C4C 120.0
C5C C4C C3C 120.0
C5C C4C C24C 122.1(7)
C3C C4C C24C 115.9(8)
C4C C5C C6C 120.0
C5C C6C C1C 120.0
N1C C7C C8C 114.9(15)
C9C C8C C7C 92.3(13)
C8C C9C C10C 116.9(15)
N1C C10C C9C 103.8(13)
N1C C10C C15C 128.8(11)
C9C C10C C15C 127.3(13)
N2C C11C C12C 107.0(10)
C13C C12C C11C 108.5(11)
C12C C13C C14C 105.8(11)
C15C C14C N2C 125.3(12)
C15C C14C C13C 122.3(12)
N2C C14C C13C 112.4(10)
C14C C15C C10C 122.6(12)
C14C C15C C1C 122.4(13)
C10C C15C C1C 114.5(12)
N3C C16C C17C 109.1(15)
C18C C17C C16C 98.5(14)
C17C C18C C19C 113.4(16)
N3C C19C C18C 109.9(13)
N3C C19C C24C 121.2(12)
C18C C19C C24C 126.6(14)
N4C C20C C21C 110.5(12)
C22C C21C C20C 105.2(12)
C23C C22C C21C 108.2(11)
C24C C23C C22C 124.6(13)
C24C C23C N4C 127.1(12)
C22C C23C N4C 108.3(12)
C23C C24C C4C 125.7(12)
C23C C24C C19C 123.0(11)
C4C C24C C19C 110.6(11)
C26C C25C C29C 108.3(14)
C26C C25C C30C 129.1(17)
C29C C25C C30C 122.6(16)
C26C C25C Ir5 72.6(7)
C29C C25C Ir5 70.0(7)
C30C C25C Ir5 125.6(9)
C25C C26C C27C 110.3(14)
C25C C26C C31C 124.7(16)
C27C C26C C31C 125.0(15)
C25C C26C Ir5 70.7(7)
C27C C26C Ir5 71.3(7)
C31C C26C Ir5 123.9(9)
C26C C27C C32C 131.4(15)
C26C C27C C28C 107.0(11)
C32C C27C C28C 121.6(14)
C26C C27C Ir5 71.8(6)
C32C C27C Ir5 120.8(10)
C28C C27C Ir5 71.4(8)
C29C C28C C33C 136.5(18)
C29C C28C C27C 104.1(14)
C33C C28C C27C 117.7(14)
C29C C28C Ir5 68.4(9)
C33C C28C Ir5 115.6(13)
C27C C28C Ir5 68.4(8)
C28C C29C C25C 110.2(14)
C28C C29C C34C 129.9(18)
C25C C29C C34C 119.8(18)
C28C C29C Ir5 74.5(8)
C25C C29C Ir5 71.5(7)
C34C C29C Ir5 122.7(12)
C36C C35C C39C 108.0
C36C C35C C40C 124.6(8)
C39C C35C C40C 127.0(8)
C36C C35C Ir6 70.7(3)
C39C C35C Ir6 71.6(4)
C40C C35C Ir6 129.0(9)
C35C C36C C37C 108.0
C35C C36C C41C 122.3(9)
C37C C36C C41C 129.7(9)
C35C C36C Ir6 71.5(4)
C37C C36C Ir6 71.2(3)
C41C C36C Ir6 124.8(8)
C36C C37C C38C 108.0
C36C C37C C42C 126.0(10)
C38C C37C C42C 125.7(10)
C36C C37C Ir6 70.9(4)
C38C C37C Ir6 71.6(4)
C42C C37C Ir6 128.4(8)
C39C C38C C37C 108.0
C39C C38C C43C 123.3(11)
C37C C38C C43C 128.7(11)
C39C C38C Ir6 71.3(3)
C37C C38C Ir6 70.6(4)
C43C C38C Ir6 125.9(10)
C38C C39C C35C 108.0
C38C C39C C44C 124.2(9)
C35C C39C C44C 127.7(9)
C38C C39C Ir6 71.1(3)
C35C C39C Ir6 70.8(4)
C44C C39C Ir6 121.2(11)
C3D N1D C1D 113.8(11)
C2D N2D C1D 111.2(10)
C3D N3D C2D 117.8(11)
N1D C1D N2D 125.3(11)
N1D C1D C6D 121.1(11)
N2D C1D C6D 113.6(9)
N3D C2D N2D 124.8(11)
N3D C2D C11D 118.9(14)
N2D C2D C11D 116.1(12)
N1D C3D N3D 127.0(12)
N1D C3D C16D 119.0(11)
N3D C3D C16D 114.0(12)
C8D N4D C4D 120.5(13)
C8D N4D Ir1 115.9(10)
C4D N4D Ir1 123.6(9)
N4D C4D C5D 129.0(12)
C4D C5D C6D 118.6(13)
C1D C6D C5D 125.0(12)
C1D C6D C7D 126.9(12)
C5D C6D C7D 108.2(14)
C8D C7D C6D 122.9(12)
N4D C8D C7D 120.8(13)
C13D N5D C9D 119.3(11)
C13D N5D Ir3 122.8(10)
C9D N5D Ir3 117.7(11)
C10D C9D N5D 118.3(14)
C9D C10D C11D 131.0(15)
C2D C11D C10D 129.7(14)
C2D C11D C12D 121.1(14)
C10D C11D C12D 109.2(13)
C13D C12D C11D 119.8(15)
N5D C13D C12D 122.1(13)
C14D N6D C18D 118.8(15)
C14D N6D Ir5 125.8(10)
C18D N6D Ir5 115.3(13)
N6D C14D C15D 124.0(15)
C14D C15D C16D 117.7(13)
C17D C16D C15D 120.3(11)
C17D C16D C3D 121.6(11)
C15D C16D C3D 118.1(12)
C16D C17D C18D 120.1(12)
C17D C18D N6D 118.9(14)
C19E C1E C2E 118.1(8)
C19E C1E C6E 121.9(8)
C2E C1E C6E 120.0
C24E C2E C1E 126.4(11)
C24E C2E C3E 113.5(11)
C1E C2E C3E 120.0
C4E C3E C2E 120.0
C3E C4E C5E 120.0
C6E C5E C4E 120.0
C6E C5E C10E 120.0
C4E C5E C10E 120.0
C7E C6E C5E 120.0
C7E C6E C1E 120.0
C5E C6E C1E 120.0
C13E C7E C6E 118.1(8)
C13E C7E C8E 121.9(8)
C6E C7E C8E 120.0
C11E C8E C9E 123.1(11)
C11E C8E C7E 116.9(11)
C9E C8E C7E 120.0
C10E C9E C8E 120.0
C9E C10E C5E 120.0
C8E C11E C12E 124.8(17)
C14E C12E C11E 114.0(16)
C7E C13E C14E 119.0(8)
C7E C13E C18E 120.9(8)
C14E C13E C18E 120.0
C12E C14E C13E 122.7(11)
C12E C14E C15E 117.1(11)
C13E C14E C15E 120.0
C16E C15E C14E 120.0
C17E C16E C15E 120.0
C16E C17E C18E 120.0
C16E C17E C22E 120.0
C18E C17E C22E 120.0
C19E C18E C17E 120.0
C19E C18E C13E 120.0
C17E C18E C13E 120.0
C1E C19E C20E 120.9(8)
C1E C19E C18E 118.9(8)
C20E C19E C18E 120.0
C23E C20E C19E 120.2(11)
C23E C20E C21E 119.8(11)
C19E C20E C21E 120.0
C20E C21E C22E 120.0
C21E C22E C17E 120.0
C20E C23E C24E 120.4(17)
C2E C24E C23E 113.8(17)
C11F N1F C13F 120.5(15)
C11F N1F C12F 117.7(14)
C13F N1F C12F 121.8(14)
C14F N2F C15F 121.7(18)
C14F N2F C16F 118.6(15)
C15F N2F C16F 113.8(17)
C14F C1F C2F 114.6(10)
C14F C1F C6F 125.3(10)
C2F C1F C6F 120.0
C1F C2F C3F 120.0
C4F C3F C2F 120.0
C13F C4F C3F 121.1(10)
C13F C4F C5F 118.8(10)
C3F C4F C5F 120.0
C6F C5F C4F 120.0
C6F C5F C10F 120.0
C4F C5F C10F 120.0
C7F C6F C5F 120.0
C7F C6F C1F 120.0
C5F C6F C1F 120.0
C8F C7F C6F 120.0
C8F C7F C16F 123.6(10)
C6F C7F C16F 116.2(9)
C7F C8F C9F 120.0
C10F C9F C8F 120.0
C9F C10F C5F 120.0
C9F C10F C11F 118.0(8)
C5F C10F C11F 121.9(8)
O2F C11F N1F 120.8(15)
O2F C11F C10F 122.6(14)
N1F C11F C10F 116.6(14)
O1F C13F C4F 128.9(17)
O1F C13F N1F 109.0(16)
C4F C13F N1F 122.1(16)
C1F C14F O4F 126.4(18)
C1F C14F N2F 117.8(14)
O4F C14F N2F 115.3(17)
O3F C16F C7F 116.5(14)
O3F C16F N2F 121.5(15)
C7F C16F N2F 121.3(16)
C7G C1G C2G 131.2(15)
C7G C1G C6G 106.9(15)
C2G C1G C6G 120.0
C14G C2G C1G 113.2(11)
C14G C2G C3G 126.5(11)
C1G C2G C3G 120.0
C21G C3G C4G 123.1(10)
C21G C3G C2G 116.9(10)
C4G C3G C2G 120.0
C24G C4G C3G 117.6(12)
C24G C4G C5G 122.3(12)
C3G C4G C5G 120.0
C4G C5G C6G 120.0
C5G C6G C1G 120.0
C1G C7G C8G 114.6(19)
C9G C8G C7G 113.8(17)
C8G C9G C10G 115.6(12)
C8G C9G C14G 124.3(12)
C10G C9G C14G 120.0
C9G C10G C11G 120.0
C10G C11G C12G 120.0
C15G C12G C13G 106.7(13)
C15G C12G C11G 133.2(13)
C13G C12G C11G 120.0
C14G C13G C12G 120.0
C14G C13G C22G 116.1(9)
C12G C13G C22G 123.9(9)
C2G C14G C13G 119.8(11)
C2G C14G C9G 120.0(11)
C13G C14G C9G 120.0
C12G C15G C16G 134(2)
C17G C16G C15G 118.3(19)
C18G C17G C22G 120.0
C18G C17G C16G 125.8(12)
C22G C17G C16G 114.0(12)
C17G C18G C19G 120.0
C20G C19G C18G 120.0
C23G C20G C19G 118.6(11)
C23G C20G C21G 121.4(11)
C19G C20G C21G 120.0
C3G C21G C22G 122.8(10)
C3G C21G C20G 117.2(10)
C22G C21G C20G 120.0
C21G C22G C17G 120.0
C21G C22G C13G 117.2(9)
C17G C22G C13G 122.8(9)
C20G C23G C24G 119.5(16)
C4G C24G C23G 120.0(17)
C1H N1H C3H 118.6(9)
C2H N2H C1H 115.1(9)
C2H N3H C3H 120.9(9)
N1H C1H N2H 121.5(11)
N1H C1H C6H 117.7(9)
N2H C1H C6H 120.7(11)
N3H C2H N2H 124.5(9)
N3H C2H C11H 120.0(10)
N2H C2H C11H 115.2(10)
N3H C3H N1H 119.3(10)
N3H C3H C16H 119.2(10)
N1H C3H C16H 121.5(10)
C4H N4H C8H 115.1(12)
C4H N4H Ir2 127.2(10)
C8H N4H Ir2 117.5(10)
C5H C4H N4H 123.2(12)
C6H C5H C4H 123.7(11)
C5H C6H C7H 115.4(11)
C5H C6H C1H 123.2(10)
C7H C6H C1H 120.9(11)
C8H C7H C6H 118.6(14)
N4H C8H C7H 122.7(15)
C13H N5H C9H 118.7(11)
C13H N5H Ir4 127.7(12)
C9H N5H Ir4 113.6(10)
N5H C9H C10H 122.3(13)
C9H C10H C11H 116.1(13)
C12H C11H C10H 117.2(11)
C12H C11H C2H 122.8(13)
C10H C11H C2H 119.5(11)
C11H C12H C13H 121.0(13)
N5H C13H C12H 124.2(14)
C14H N6H C18H 118.8(10)
C14H N6H Ir6 117.4(8)
C18H N6H Ir6 123.7(8)
N6H C14H C15H 128.1(11)
C14H C15H C16H 110.2(11)
C17H C16H C3H 120.6(9)
C17H C16H C15H 121.8(11)
C3H C16H C15H 116.9(11)
C16H C17H C18H 116.5(10)
N6H C18H C17H 124.5(10)
C2I C1I C6I 120.0
C2I C1I C14I 126.2(17)
C6I C1I C14I 113.7(17)
C19I C2I C3I 126.8(19)
C19I C2I C1I 113.2(19)
C3I C2I C1I 120.0
C24I C3I C2I 116.6(15)
C24I C3I C4I 123.3(16)
C2I C3I C4I 120.0
C5I C4I C3I 120.0
C6I C5I C4I 120.0
C7I C6I C5I 126.9(17)
C7I C6I C1I 113.0(17)
C5I C6I C1I 120.0
C6I C7I C8I 135(2)
C9I C8I C7I 115(2)
C8I C9I C10I 125.9(16)
C8I C9I C14I 114.1(16)
C10I C9I C14I 120.0
C11I C10I C9I 120.0
C12I C11I C10I 120.0
C15I C12I C11I 116.7(16)
C15I C12I C13I 123.0(16)
C11I C12I C13I 120.0
C18I C13I C14I 128.7(18)
C18I C13I C12I 110.9(18)
C14I C13I C12I 120.0
C13I C14I C9I 120.0
C13I C14I C1I 111.4(17)
C9I C14I C1I 128.6(17)
C12I C15I C16I 119(2)
C17I C16I C15I 123(2)
C16I C17I C18I 113.4(16)
C16I C17I C22I 125.5(16)
C18I C17I C22I 120.0
C13I C18I C19I 112.2(18)
C13I C18I C17I 127.5(18)
C19I C18I C17I 120.0
C2I C19I C20I 111.8(19)
C2I C19I C18I 128.1(19)
C20I C19I C18I 120.0
C23I C20I C21I 114.9(16)
C23I C20I C19I 125.1(16)
C21I C20I C19I 120.0
C20I C21I C22I 120.0
C21I C22I C17I 120.0
C20I C23I C24I 118(2)
C3I C24I C23I 121(2)

loop_
_geom_bond_atom_site_label_1
_geom_bond_atom_site_label_2
_geom_bond_distance
Ir1 N1A 2.087(10)
Ir1 N2A 2.110(10)
Ir1 C26A 2.154(8)
Ir1 N4D 2.172(12)
Ir1 C27A 2.176(8)
Ir1 C25A 2.181(9)
Ir1 C28A 2.217(9)
Ir1 C29A 2.220(9)
Ir2 N4A 2.008(12)
Ir2 N3A 2.076(12)
Ir2 C35A 2.087(9)
Ir2 C39A 2.110(11)
Ir2 N4H 2.121(12)
Ir2 C36A 2.165(11)
Ir2 C38A 2.200(10)
Ir2 C37A 2.233(11)
Ir3 N1B 1.888(12)
Ir3 N2B 2.063(12)
Ir3 C25B 2.098(12)
Ir3 C26B 2.110(13)
Ir3 N5D 2.168(11)
Ir3 C29B 2.245(17)
Ir3 C27B 2.264(16)
Ir3 C28B 2.342(16)
Ir4 N4B 2.002(15)
Ir4 N3B 2.067(10)
Ir4 C36B 2.152(10)
Ir4 C35B 2.180(9)
Ir4 C37B 2.186(10)
Ir4 N5H 2.193(10)
Ir4 C39B 2.231(11)
Ir4 C38B 2.234(11)
Ir5 N2C 2.073(9)
Ir5 N1C 2.092(10)
Ir5 C29C 2.151(11)
Ir5 C25C 2.172(11)
Ir5 C27C 2.188(13)
Ir5 C26C 2.195(13)
Ir5 N6D 2.206(14)
Ir5 C28C 2.230(17)
Ir6 N4C 2.076(9)
Ir6 N3C 2.107(11)
Ir6 N6H 2.149(10)
Ir6 C36C 2.185(9)
Ir6 C37C 2.189(9)
Ir6 C35C 2.195(9)
Ir6 C38C 2.203(10)
Ir6 C39C 2.206(10)
N1A C7A 1.247(17)
N1A C10A 1.522(16)
N2A C11A 1.341(17)
N2A C14A 1.389(15)
N3A C16A 1.387(14)
N3A C19A 1.423(13)
N4A C20A 1.378(18)
N4A C23A 1.552(17)
C1A C2A 1.3900
C1A C6A 1.3900
C1A C15A 1.604(13)
C2A C3A 1.3900
C3A C4A 1.3900
C4A C5A 1.3900
C4A C24A 1.506(14)
C5A C6A 1.3900
C7A C8A 1.425(19)
C8A C9A 1.45(2)
C9A C10A 1.310(18)
C10A C15A 1.466(19)
C11A C12A 1.482(19)
C12A C13A 1.317(18)
C13A C14A 1.479(17)
C14A C15A 1.294(17)
C16A C17A 1.344(15)
C17A C18A 1.389(15)
C18A C19A 1.446(14)
C19A C24A 1.308(17)
C20A C21A 1.35(2)
C21A C22A 1.38(2)
C22A C23A 1.41(2)
C23A C24A 1.373(18)
C25A C26A 1.4200
C25A C29A 1.4200
C25A C30A 1.482(11)
C26A C27A 1.4200
C26A C31A 1.518(11)
C27A C28A 1.4200
C27A C32A 1.509(11)
C28A C29A 1.4200
C28A C33A 1.538(12)
C29A C34A 1.520(12)
C35A C39A 1.4200
C35A C36A 1.4200
C35A C40A 1.526(6)
C36A C37A 1.4200
C36A C41A 1.537(6)
C37A C38A 1.4200
C37A C42A 1.531(6)
C38A C39A 1.4200
C38A C43A 1.535(6)
C39A C44A 1.525(6)
N1B C7B 1.404(15)
N1B C10B 1.518(15)
N2B C11B 1.345(15)
N2B C14B 1.430(14)
N3B C16B 1.406(15)
N3B C19B 1.428(13)
N4B C20B 1.327(15)
N4B C23B 1.483(15)
C1B C2B 1.3900
C1B C6B 1.3900
C1B C15B 1.604(18)
C2B C3B 1.3900
C3B C4B 1.3900
C4B C5B 1.3900
C4B C24B 1.438(16)
C5B C6B 1.3900
C7B C8B 1.402(16)
C8B C9B 1.370(16)
C9B C10B 1.411(16)
C10B C15B 1.32(2)
C11B C12B 1.428(16)
C12B C13B 1.362(16)
C13B C14B 1.413(15)
C14B C15B 1.39(2)
C16B C17B 1.432(15)
C17B C18B 1.389(15)
C18B C19B 1.453(14)
C19B C24B 1.46(2)
C20B C21B 1.407(16)
C21B C22B 1.411(16)
C22B C23B 1.378(16)
C23B C24B 1.40(2)
C25B C26B 1.4200
C25B C29B 1.4200
C25B C30B 1.451(15)
C26B C27B 1.4200
C26B C31B 1.484(17)
C27B C28B 1.4200
C27B C32B 1.473(17)
C28B C29B 1.4200
C28B C33B 1.546(17)
C29B C34B 1.524(17)
C35B C39B 1.4200
C35B C36B 1.4200
C35B C40B 1.538(6)
C36B C37B 1.4200
C36B C41B 1.538(6)
C37B C38B 1.4200
C37B C42B 1.543(6)
C38B C39B 1.4200
C38B C43B 1.535(6)
C39B C44B 1.545(6)
N1C C7C 1.232(17)
N1C C10C 1.410(17)
N2C C14C 1.377(12)
N2C C11C 1.378(12)
N3C C16C 1.275(19)
N3C C19C 1.331(17)
N4C C20C 1.299(16)
N4C C23C 1.432(16)
C1C C2C 1.3900
C1C C6C 1.3900
C1C C15C 1.487(14)
C2C C3C 1.3900
C3C C4C 1.3900
C4C C5C 1.3900
C4C C24C 1.463(14)
C5C C6C 1.3900
C7C C8C 1.64(2)
C8C C9C 1.43(3)
C9C C10C 1.445(19)
C10C C15C 1.45(2)
C11C C12C 1.456(14)
C12C C13C 1.363(15)
C13C C14C 1.381(14)
C14C C15C 1.333(17)
C16C C17C 1.57(2)
C17C C18C 1.32(2)
C18C C19C 1.335(19)
C19C C24C 1.57(2)
C20C C21C 1.433(18)
C21C C22C 1.401(19)
C22C C23C 1.358(17)
C23C C24C 1.349(18)
C25C C26C 1.374(19)
C25C C29C 1.42(2)
C25C C30C 1.524(15)
C26C C27C 1.386(17)
C26C C31C 1.555(16)
C27C C32C 1.498(9)
C27C C28C 1.52(2)
C28C C29C 1.40(2)
C28C C33C 1.497(16)
C29C C34C 1.512(16)
C35C C36C 1.4200
C35C C39C 1.4200
C35C C40C 1.448(12)
C36C C37C 1.4200
C36C C41C 1.494(13)
C37C C38C 1.4200
C37C C42C 1.494(13)
C38C C39C 1.4200
C38C C43C 1.519(13)
C39C C44C 1.520(15)
N1D C3D 1.297(15)
N1D C1D 1.356(14)
N2D C2D 1.367(17)
N2D C1D 1.409(14)
N3D C3D 1.300(14)
N3D C2D 1.308(15)
C1D C6D 1.412(18)
C2D C11D 1.390(18)
C3D C16D 1.545(17)
N4D C8D 1.254(17)
N4D C4D 1.278(15)
C4D C5D 1.315(19)
C5D C6D 1.45(2)
C6D C7D 1.556(19)
C7D C8D 1.33(2)
N5D C13D 1.321(18)
N5D C9D 1.402(18)
C9D C10D 1.236(17)
C10D C11D 1.413(19)
C11D C12D 1.469(19)
C12D C13D 1.40(2)
N6D C14D 1.278(18)
N6D C18D 1.394(19)
C14D C15D 1.35(2)
C15D C16D 1.395(18)
C16D C17D 1.305(16)
C17D C18D 1.39(2)
C1E C19E 1.261(13)
C1E C2E 1.3900
C1E C6E 1.3900
C2E C24E 1.321(15)
C2E C3E 1.3900
C3E C4E 1.3900
C4E C5E 1.3900
C5E C6E 1.3900
C5E C10E 1.3900
C6E C7E 1.3900
C7E C13E 1.299(14)
C7E C8E 1.3900
C8E C11E 1.343(14)
C8E C9E 1.3900
C9E C10E 1.3900
C11E C12E 1.378(16)
C12E C14E 1.363(14)
C13E C14E 1.3900
C13E C18E 1.3900
C14E C15E 1.3900
C15E C16E 1.3900
C16E C17E 1.3900
C17E C18E 1.3900
C17E C22E 1.3900
C18E C19E 1.3900
C19E C20E 1.3900
C20E C23E 1.354(15)
C20E C21E 1.3900
C21E C22E 1.3900
C23E C24E 1.411(16)
O1F C13F 1.31(2)
O2F C11F 1.204(19)
O3F C16F 1.31(2)
O4F C14F 1.37(2)
N1F C11F 1.394(14)
N1F C13F 1.403(15)
N1F C12F 1.454(15)
N2F C14F 1.397(15)
N2F C15F 1.408(16)
N2F C16F 1.442(15)
C1F C14F 1.328(15)
C1F C2F 1.3900
C1F C6F 1.3900
C2F C3F 1.3900
C3F C4F 1.3900
C4F C13F 1.386(15)
C4F C5F 1.3900
C5F C6F 1.3900
C5F C10F 1.3900
C6F C7F 1.3900
C7F C8F 1.3900
C7F C16F 1.418(15)
C8F C9F 1.3900
C9F C10F 1.3900
C10F C11F 1.442(14)
C1G C7G 1.27(2)
C1G C2G 1.3900
C1G C6G 1.3900
C2G C14G 1.295(12)
C2G C3G 1.3900
C3G C21G 1.338(12)
C3G C4G 1.3900
C4G C24G 1.361(15)
C4G C5G 1.3900
C5G C6G 1.3900
C7G C8G 1.425(17)
C8G C9G 1.387(15)
C9G C10G 1.3900
C9G C14G 1.3900
C10G C11G 1.3900
C11G C12G 1.3900
C12G C15G 1.380(15)
C12G C13G 1.3900
C13G C14G 1.3900
C13G C22G 1.526(11)
C15G C16G 1.428(17)
C16G C17G 1.390(14)
C17G C18G 1.3900
C17G C22G 1.3900
C18G C19G 1.3900
C19G C20G 1.3900
C20G C23G 1.351(15)
C20G C21G 1.3900
C21G C22G 1.3900
C23G C24G 1.374(17)
N1H C1H 1.324(14)
N1H C3H 1.397(14)
N2H C2H 1.354(13)
N2H C1H 1.360(13)
N3H C2H 1.278(12)
N3H C3H 1.286(12)
C1H C6H 1.467(16)
C2H C11H 1.480(15)
C3H C16H 1.456(15)
N4H C4H 1.330(16)
N4H C8H 1.33(2)
C4H C5H 1.325(16)
C5H C6H 1.306(15)
C6H C7H 1.399(17)
C7H C8H 1.37(2)
N5H C13H 1.249(16)
N5H C9H 1.306(19)
C9H C10H 1.409(17)
C10H C11H 1.418(18)
C11H C12H 1.309(17)
C12H C13H 1.356(17)
N6H C14H 1.294(15)
N6H C18H 1.297(14)
C14H C15H 1.373(17)
C15H C16H 1.506(15)
C16H C17H 1.357(15)
C17H C18H 1.377(16)
C1I C2I 1.3900
C1I C6I 1.3900
C1I C14I 1.426(15)
C2I C19I 1.370(13)
C2I C3I 1.3900
C3I C24I 1.347(16)
C3I C4I 1.3900
C4I C5I 1.3900
C5I C6I 1.3900
C6I C7I 1.305(15)
C7I C8I 1.363(17)
C8I C9I 1.335(15)
C9I C10I 1.3900
C9I C14I 1.3900
C10I C11I 1.3900
C11I C12I 1.3900
C12I C15I 1.325(15)
C12I C13I 1.3900
C13I C18I 1.369(14)
C13I C14I 1.3900
C15I C16I 1.367(17)
C16I C17I 1.271(15)
C17I C18I 1.3900
C17I C22I 1.3900
C18I C19I 1.3900
C19I C20I 1.3900
C20I C23I 1.355(16)
C20I C21I 1.3900
C21I C22I 1.3900
C23I C24I 1.384(17)

loop_
_platon_squeeze_void_nr
_platon_squeeze_void_average_x
_platon_squeeze_void_average_y
_platon_squeeze_void_average_z
_platon_squeeze_void_volume
_platon_squeeze_void_count_electrons
_platon_squeeze_void_content
1 0.004 -0.016 0.006 35480 16093 ' '
2 0.500 0.000 0.250 98 52 ' '
3 0.000 0.000 0.500 98 52 ' '
4 0.436 0.041 0.361 7 0 ' '
5 0.064 0.041 0.389 8 1 ' '
6 0.541 0.064 0.139 8 1 ' '
7 0.959 0.064 0.611 8 1 ' '
8 0.541 0.436 0.111 7 0 ' '
9 0.959 0.436 0.639 7 0 ' '
10 1.000 0.500 0.750 98 52 ' '
11 0.500 0.500 1.000 98 52 ' '
12 0.064 0.459 0.861 8 1 ' '
13 0.436 0.459 0.889 7 0 ' '
14 0.936 0.541 0.861 7 0 ' '
15 0.564 0.541 0.889 8 1 ' '
16 0.459 0.564 0.111 8 1 ' '
17 0.041 0.564 0.639 8 1 ' '
18 0.459 0.936 0.139 7 0 ' '
19 0.041 0.936 0.611 7 0 ' '
20 0.564 0.959 0.361 8 1 ' '
21 0.936 0.959 0.389 7 0 ' '
